data_7717451
loop_
_publ_author_name
'Wang, Wenlong'
'Li, Cunyao'
'Wang, Wenhao'
'Qiu, Yuqin'
'Lu, Jinlong'
'Liu, Hongguang'
'Zhan, Yizhou'
'Yan, Li'
'Ding, Yunjie'

_publ_section_title
;
 Modular synthesis of triphenylphosphine-derived cage ligands for
 rhodium-catalyzed hydroformylation applications
;
_journal_name_full 'Dalton Transactions'
_journal_paper_doi 10.1039/D4DT02627F
_journal_year 2024
_chemical_formula_moiety '2(C60 H55 F6 N6 P2), C60 H54 F6 N6 P2, 3(C H Cl3), C Cl3, C4 H9 O, C4 H3 O'
_chemical_formula_sum 'C193 H187 Cl12 F17 N18 O2 P6'
_chemical_formula_weight 3724.81
_space_group_crystal_system triclinic
_space_group_IT_number 1
_space_group_name_Hall 'P 1'
_space_group_name_H-M_alt 'P 1'
_atom_sites_solution_hydrogens geom
_audit_creation_date 2019-12-10
_audit_creation_method
;
Olex2 1.2
(compiled 2018.05.29 svn.r3508 for OlexSys, GUI svn.r5506)
;
_audit_update_record
;
2021-03-15 deposited with the CCDC.	2024-10-31 downloaded from the CCDC.
;
_cell_angle_alpha 76.67(3)
_cell_angle_beta 85.24(2)
_cell_angle_gamma 64.164(15)
_cell_formula_units_Z 1
_cell_length_a 15.478(6)
_cell_length_b 17.328(8)
_cell_length_c 20.278(9)
_cell_measurement_reflns_used 9747
_cell_measurement_temperature 230(2)
_cell_measurement_theta_max 25.67
_cell_measurement_theta_min 2.43
_cell_volume 4762(4)
_computing_cell_refinement 'SAINT v8.37A (Bruker, 2015)'
_computing_data_reduction 'SAINT v8.37A (Bruker, 2015)'
_computing_molecular_graphics 'Olex2 (Dolomanov et al., 2009)'
_computing_publication_material 'Olex2 (Dolomanov et al., 2009)'
_computing_structure_refinement 'ShelXL (Sheldrick, 2015)'
_computing_structure_solution 'SHELXT 2014/5 (Sheldrick, 2014)'
_diffrn_ambient_temperature 229.97
_diffrn_measured_fraction_theta_full 0.998
_diffrn_measured_fraction_theta_max 0.983
_diffrn_measurement_device_type 'Bruker APEX-II CCD'
_diffrn_measurement_method '\f and \w scans'
_diffrn_radiation_type MoK\a
_diffrn_radiation_wavelength 0.71073
_diffrn_reflns_av_R_equivalents 0.0372
_diffrn_reflns_av_unetI/netI 0.0514
_diffrn_reflns_Laue_measured_fraction_full 0.998
_diffrn_reflns_Laue_measured_fraction_max 0.983
_diffrn_reflns_limit_h_max 20
_diffrn_reflns_limit_h_min -19
_diffrn_reflns_limit_k_max 22
_diffrn_reflns_limit_k_min -22
_diffrn_reflns_limit_l_max 26
_diffrn_reflns_limit_l_min -26
_diffrn_reflns_number 104378
_diffrn_reflns_point_group_measured_fraction_full 0.988
_diffrn_reflns_point_group_measured_fraction_max 0.958
_diffrn_reflns_theta_full 25.242
_diffrn_reflns_theta_max 27.499
_diffrn_reflns_theta_min 2.203
_diffrn_standards_number 0
_exptl_absorpt_coefficient_mu 0.299
_exptl_absorpt_correction_T_max 0.7456
_exptl_absorpt_correction_T_min 0.7071
_exptl_absorpt_correction_type none
_exptl_absorpt_process_details
;
SADABS-2016/2 (Bruker,2016/2) was used for absorption correction.
wR2(int) was 0.1061 before and 0.0524 after correction.
The Ratio of minimum to maximum transmission is 0.9484.
The \l/2 correction factor is Not present.
;
_exptl_crystal_density_diffrn 1.299
_exptl_crystal_F_000 1934
_refine_diff_density_max 0.821
_refine_diff_density_min -0.776
_refine_diff_density_rms 0.101
_refine_ls_abs_structure_details
;
 Flack x determined using 11404 quotients [(I+)-(I-)]/[(I+)+(I-)]
 (Parsons, Flack and Wagner, Acta Cryst. B69 (2013) 249-259).
;
_refine_ls_abs_structure_Flack 0.058(14)
_refine_ls_extinction_method none
_refine_ls_goodness_of_fit_ref 1.028
_refine_ls_hydrogen_treatment constr
_refine_ls_matrix_type full
_refine_ls_number_parameters 2237
_refine_ls_number_reflns 41974
_refine_ls_number_restraints 3
_refine_ls_restrained_S_all 1.028
_refine_ls_R_factor_all 0.1065
_refine_ls_R_factor_gt 0.0737
_refine_ls_shift/su_max 5.731
_refine_ls_shift/su_mean 0.041
_refine_ls_structure_factor_coef Fsqd
_refine_ls_weighting_details 'w=1/[\s^2^(Fo^2^)+(0.1516P)^2^+0.5525P] where P=(Fo^2^+2Fc^2^)/3'
_refine_ls_weighting_scheme calc
_refine_ls_wR_factor_gt 0.1960
_refine_ls_wR_factor_ref 0.2303
_reflns_Friedel_coverage 0.950
_reflns_Friedel_fraction_full 0.978
_reflns_Friedel_fraction_max 0.934
_reflns_number_gt 30080
_reflns_number_total 41974
_reflns_threshold_expression 'I > 2\s(I)'
_cod_data_source_file d4dt02627f2.cif
_cod_data_source_block mo_huoyp_20191209_2_0m_a
_cod_database_code 7717451
_shelx_shelxl_version_number 2018/3
_shelx_space_group_comment
;
The symmetry employed for this shelxl refinement is uniquely defined
by the following loop, which should always be used as a source of
symmetry information in preference to the above space-group names.
They are only intended as comments.
;
_olex2_refinement_description
;
1. Fixed Uiso
 At 1.2 times of:
  All C(H) groups, All C(H,H) groups, All N(H) groups
 At 1.5 times of:
  All C(H,H,H) groups
2.a Ternary CH refined with riding coordinates:
 C025(H025), C02I(H02I), C043(H043), C044(H044), C046(H046), C048(H048),
 C04B(H04B), C04C(H04F), C04N(H04N), C04X(H04), C055(H055), C057(H057),
 C05C(H05E), C05F(H05R), C05G(H05G), C05J(H05U), C05X(H05X), C069(H069),
 C06H(H6AA), C06K(H7AA), C13(H13)
2.b Secondary CH2 refined with riding coordinates:
 C034(H03A,H03B), C03P(H03C,H03D), C03Y(H03E,H03F), C042(H04D,H04E), C04I(H04G,
 H04H), C04L(H04X,H04Y), C04V(H04I,H04K), C04W(H04L,H04M), C04Z(H04A,H04C),
 C050(H05C,H05D), C05I(H05S,H05T), C05N(H05W,H05Y), C05Q(H05,H), C05S(H1AA,HA),
 C05T(H2AA,HB), C05U(H05H,H05I), C05W(H05J,H05L), C05Y(H05M,H05N), C05Z(H05A,
 H05B), C060(H06A,H06B), C061(H06O,H06P), C062(H06C,H06D), C063(H06W,H06X),
 C064(H06E,H06F), C065(H06Y,HC), C066(H06G,H06H), C067(H06Z,HD), C068(H06I,
 H06J), C06A(H06Q,H06R), C06B(H06K,H06L), C06C(H06S,H06T), C06D(H06,HE),
 C06E(H06U,H06V), C06F(H06M,H06N), C06G(H4AA,HF), C06J(H5AA,HG), C6(H6A,H6B)
2.c Aromatic/amide H refined with riding coordinates:
 C00W(H00W), C00Y(H00Y), C019(H019), N01B(H01B), C01D(H01D), N01G(H01G),
 C01I(H01I), C01N(H01N), C01Q(H01Q), C01R(H01R), C01S(H01S), C01U(H01U),
 C01W(H01W), C01X(H01X), C01Z(H01Z), C022(H022), C023(H023), C02B(H02B),
 C02C(H02C), C02D(H02D), C02K(H02K), C02M(H02M), C02N(H02N), C02Q(H02Q),
 C02R(H02R), C02S(H02S), C02V(H02V), C02W(H02W), C02Y(H02Y), C02Z(H02Z),
 C030(H030), C032(H032), C035(H035), C038(H038), C039(H039), C03A(H03H),
 C03B(H03J), C03F(H03G), C03I(H03I), C03L(H03L), C03N(H03N), C03Q(H03Q),
 C03S(H03S), C03T(H03T), C03V(H03V), C03W(H03W), C03Z(H03Z), C047(H047),
 C049(H049), C04D(H04P), C04E(H04V), C04J(H04J), C04K(H04W), C04M(H04Z),
 C04O(H04O), C04Q(H04Q), C04R(H04R), C04S(H04S), C04T(H04T), C04U(H04U),
 C051(H051), C053(H053), C054(H054), C056(H056), C059(H059), C05A(H05P),
 C05D(H05Q), C05E(H05F), C05K(H05K), C05L(H05V), C05O(H05O), C05P(H05Z),
 C05R(H0AA), C05V(H3AA), C8(H8)
2.d Idealised Me refined as rotating group:
 C5(H5A,H5B,H5C), C0AA(H0AB,H0AC,H0AD), C11(H11A,H11B,H11C)
;
_olex2_submission_special_instructions 'No special instructions were received'

loop_
_space_group_symop_operation_xyz
'x, y, z'

loop_
_atom_site_label
_atom_site_type_symbol
_atom_site_fract_x
_atom_site_fract_y
_atom_site_fract_z
_atom_site_U_iso_or_equiv
_atom_site_adp_type
_atom_site_occupancy
_atom_site_site_symmetry_order
_atom_site_calc_flag
_atom_site_refinement_flags_posn
_atom_site_refinement_flags_adp
_atom_site_refinement_flags_occupancy
_atom_site_disorder_assembly
_atom_site_disorder_group
P01 P 0.58356(10) 0.13152(10) 0.34119(7) 0.0445(3) Uani 1 1 d . . . . .
P02 P 0.46622(11) 0.45752(9) 0.69352(8) 0.0479(3) Uani 1 1 d . . . . .
P03 P 0.95598(10) 0.34182(10) 0.55891(8) 0.0442(3) Uani 1 1 d . . . . .
P04 P 0.32954(10) 0.67918(9) -0.16088(8) 0.0461(3) Uani 1 1 d . . . . .
P05 P 0.46054(11) 0.63174(10) 0.19122(8) 0.0482(3) Uani 1 1 d . . . . .
P06 P 0.25720(11) 1.13001(10) -0.29333(9) 0.0515(4) Uani 1 1 d . . . . .
F007 F 0.6086(2) 0.5062(2) 0.45503(19) 0.0564(9) Uani 1 1 d . . . . .
F008 F 0.4773(3) 0.4179(3) 0.4299(2) 0.0629(9) Uani 1 1 d . . . . .
F009 F 0.6640(3) 0.2935(2) 0.50731(18) 0.0563(8) Uani 1 1 d . . . . .
Cl0A Cl 0.7599(4) -0.1027(3) 0.3393(2) 0.1518(15) Uani 1 1 d . . . . .
F00B F 0.7618(3) 0.3057(3) 0.19586(19) 0.0650(10) Uani 1 1 d . . . . .
F00C F 0.0758(4) 0.9502(3) -0.3263(2) 0.0807(13) Uani 1 1 d . . . . .
F00D F 0.6974(3) 0.3691(3) 0.3688(2) 0.0621(9) Uani 1 1 d . . . . .
F00E F 0.5982(3) 0.3624(3) 0.0760(3) 0.0932(17) Uani 1 1 d . . . . .
F00F F 0.8109(3) 0.2652(3) 0.8017(3) 0.0883(16) Uani 1 1 d . . . . .
Cl00 Cl 0.8418(4) -0.2037(5) 0.2415(3) 0.196(2) Uani 1 1 d . . . . .
F00H F 0.7570(3) 0.5543(3) 0.7168(2) 0.0929(17) Uani 1 1 d . . . . .
F00I F 0.3743(4) 0.8565(3) -0.4023(3) 0.0935(17) Uani 1 1 d . . . . .
F00J F 0.8195(5) 0.1346(4) 0.7118(2) 0.0903(16) Uani 1 1 d . . . . .
F00K F 0.6371(3) 0.6582(3) 0.5868(2) 0.0817(14) Uani 1 1 d . . . . .
F00L F 0.2641(4) 0.9382(4) -0.0444(4) 0.110(2) Uani 1 1 d . . . . .
Cl3A Cl 0.1011(5) 1.1036(4) 0.1838(3) 0.189(2) Uani 1 1 d . . . . .
N00N N 0.7325(4) 0.8749(4) -0.2041(3) 0.0584(13) Uani 1 1 d . . . . .
Cl2 Cl 0.9095(4) -0.2779(3) 0.3820(4) 0.238(4) Uani 1 1 d . . . . .
F00P F 0.5548(3) 0.7860(4) -0.3218(2) 0.0929(17) Uani 1 1 d . . . . .
N00Q N 0.9348(4) 0.3970(4) 0.3012(3) 0.0584(13) Uani 1 1 d . . . . .
N00R N 0.6310(4) 0.0698(3) 0.5861(3) 0.0478(11) Uani 1 1 d . . . . .
N00S N 0.8343(4) 0.0000(3) 0.5688(3) 0.0493(11) Uani 1 1 d . . . . .
N00T N 0.2598(4) 0.3976(4) 0.5411(3) 0.0521(12) Uani 1 1 d . . . . .
F00U F 0.2971(4) 0.3790(4) 0.1890(3) 0.120(3) Uani 1 1 d . . . . .
N00V N 0.9391(4) 0.4155(4) 0.8812(3) 0.0588(13) Uani 1 1 d . . . . .
C00W C 0.7670(4) 0.4325(4) 0.4990(3) 0.0431(12) Uani 1 1 d . . . . .
H00W H 0.753451 0.386649 0.524753 0.052 Uiso 1 1 calc R U . . .
C00X C 0.5939(4) 0.2187(3) 0.5888(3) 0.0423(11) Uani 1 1 d . . . . .
C00Y C 0.8448(4) 0.1386(4) 0.3508(3) 0.0488(13) Uani 1 1 d . . . . .
H00Y H 0.897973 0.109407 0.380900 0.059 Uiso 1 1 calc R U . . .
C00Z C 0.5779(4) 0.5614(4) 0.2348(3) 0.0451(12) Uani 1 1 d . . . . .
F010 F 0.2429(5) 0.4774(5) 0.3000(3) 0.107(2) Uani 1 1 d . . . . .
C011 C 0.6975(4) 0.5034(4) 0.4572(3) 0.0449(12) Uani 1 1 d . . . . .
C012 C 0.4672(4) 0.3430(4) 0.4345(3) 0.0463(12) Uani 1 1 d . . . . .
N013 N 0.1629(4) 0.9689(4) -0.5454(3) 0.0567(13) Uani 1 1 d . . . . .
N014 N 0.9859(4) 0.2111(4) 0.3258(3) 0.0535(12) Uani 1 1 d . . . . .
F015 F 0.4912(3) 0.9018(5) -0.0952(3) 0.113(2) Uani 1 1 d . . . . .
N016 N 0.1204(4) 0.8253(4) -0.4792(3) 0.0564(13) Uani 1 1 d . . . . .
C017 C 0.5151(4) 0.2090(4) 0.3958(3) 0.0432(12) Uani 1 1 d . . . . .
C018 C 0.9294(4) 0.3819(4) 0.6390(3) 0.0437(12) Uani 1 1 d . . . . .
C019 C 0.7669(4) 0.1170(4) 0.3630(3) 0.0494(13) Uani 1 1 d . . . . .
H019 H 0.768832 0.072966 0.400686 0.059 Uiso 1 1 calc R U . . .
N01A N 0.3567(4) 0.4482(4) -0.0385(3) 0.0549(12) Uani 1 1 d . . . . .
N01B N 0.6352(4) 0.7220(4) 0.3499(3) 0.0561(13) Uani 1 1 d . . . . .
H01B H 0.686202 0.730130 0.352900 0.067 Uiso 1 1 calc R U . . .
N01C N 0.1835(4) 0.5779(4) 0.4680(3) 0.0544(12) Uani 1 1 d . . . . .
C01D C 0.6345(4) 0.1417(4) 0.5572(3) 0.0435(12) Uani 1 1 d . . . . .
H01D H 0.663663 0.145961 0.514755 0.052 Uiso 1 1 calc R U . . .
C01E C 0.6856(4) 0.1607(4) 0.3193(3) 0.0429(11) Uani 1 1 d . . . . .
N01F N 0.0215(4) 0.9355(4) 0.0475(3) 0.0584(13) Uani 1 1 d . . . . .
N01G N 0.3629(5) 0.2788(4) 0.0208(3) 0.0623(14) Uani 1 1 d . . . . .
H01G H 0.412457 0.229994 0.018035 0.075 Uiso 1 1 calc R U . . .
C01H C 0.8370(4) 0.4811(4) 0.7092(3) 0.0541(15) Uani 1 1 d . . . . .
C01I C 0.5251(4) 0.2866(4) 0.3937(3) 0.0478(13) Uani 1 1 d . . . . .
H01I H 0.570153 0.299868 0.365205 0.057 Uiso 1 1 calc R U . . .
N01J N -0.0499(5) 1.1140(4) -0.0275(3) 0.0704(17) Uani 1 1 d . . . . .
Cl01 Cl 0.1093(5) 1.1604(4) 0.0467(3) 0.199(2) Uani 1 1 d . . . . .
N01L N 0.4581(4) 0.7870(4) 0.4226(3) 0.0593(14) Uani 1 1 d . . . . .
C01M C 0.8578(4) 0.4302(4) 0.5024(3) 0.0444(12) Uani 1 1 d . . . . .
C01N C 0.8572(4) 0.3992(4) 0.3289(3) 0.0515(13) Uani 1 1 d . . . . .
H01N H 0.859834 0.363695 0.372175 0.062 Uiso 1 1 calc R U . . .
Cl3 Cl 0.2016(6) 1.2045(5) 0.1342(4) 0.223(3) Uani 1 1 d . . . . .
N01P N 0.7713(4) 0.4069(4) 0.9441(3) 0.0589(13) Uani 1 1 d . . . . .
C01Q C 0.5923(4) 0.4894(4) 0.2886(3) 0.0453(12) Uani 1 1 d . . . . .
H01Q H 0.541069 0.475527 0.304902 0.054 Uiso 1 1 calc R U . . .
C01R C 0.8476(4) 0.4570(4) 0.6476(3) 0.0517(14) Uani 1 1 d . . . . .
H01R H 0.801305 0.489987 0.612606 0.062 Uiso 1 1 calc R U . . .
C01S C 0.1907(4) 0.8273(4) -0.2527(3) 0.0521(14) Uani 1 1 d . . . . .
H01S H 0.183572 0.862244 -0.221556 0.063 Uiso 1 1 calc R U . . .
N01T N 0.7703(4) 0.6963(4) -0.1834(3) 0.0606(14) Uani 1 1 d . . . . .
C01U C 0.6845(4) 0.2244(4) 0.2623(3) 0.0450(12) Uani 1 1 d . . . . .
H01U H 0.631236 0.253716 0.232299 0.054 Uiso 1 1 calc R U . . .
C01V C 0.6088(4) 0.2926(4) 0.5630(3) 0.0423(12) Uani 1 1 d . . . . .
C01W C 0.4486(4) 0.1910(4) 0.4400(3) 0.0483(13) Uani 1 1 d . . . . .
H01W H 0.443053 0.138341 0.443053 0.058 Uiso 1 1 calc R U . . .
C01X C 0.8360(4) 0.0368(4) 0.6156(3) 0.0486(13) Uani 1 1 d . . . . .
H01X H 0.816133 0.019029 0.659264 0.058 Uiso 1 1 calc R U . . .
C01Y C 0.1383(4) 0.8629(4) -0.3137(3) 0.0530(14) Uani 1 1 d . . . . .
C01Z C 0.9293(4) 0.2045(4) 0.5286(3) 0.0478(13) Uani 1 1 d . . . . .
H01Z H 0.953739 0.220818 0.486421 0.057 Uiso 1 1 calc R U . . .
C020 C 0.8448(4) 0.2030(4) 0.2944(3) 0.0447(12) Uani 1 1 d . . . . .
C021 C 0.5626(4) 0.4210(4) 0.7570(3) 0.0483(13) Uani 1 1 d . . . . .
C022 C 0.8844(5) 0.4634(4) 0.8289(3) 0.0528(14) Uani 1 1 d . . . . .
H022 H 0.832429 0.516981 0.832429 0.063 Uiso 1 1 calc R U . . .
C023 C 0.4544(4) 0.7374(4) -0.2474(3) 0.0526(14) Uani 1 1 d . . . . .
H023 H 0.407767 0.760341 -0.282234 0.063 Uiso 1 1 calc R U . . .
C024 C 0.4825(4) 0.5462(4) 0.6316(3) 0.0457(12) Uani 1 1 d . . . . .
C025 C 0.1299(4) 0.5463(4) 0.5216(3) 0.0513(13) Uani 1 1 d . . . . .
H025 H 0.091153 0.523800 0.502163 0.062 Uiso 1 1 calc R U . . .
C027 C 0.3992(4) 0.3276(4) 0.4772(3) 0.0467(13) Uani 1 1 d . . . . .
C028 C 0.9016(4) 0.4361(4) 0.7638(3) 0.0471(12) Uani 1 1 d . . . . .
C029 C 0.5159(4) 0.3677(4) 0.6489(3) 0.0445(12) Uani 1 1 d . . . . .
F02A F -0.0007(4) 1.0181(5) -0.1988(3) 0.108(2) Uani 1 1 d . . . . .
C02B C 0.9057(4) 0.1344(4) 0.5398(3) 0.0483(13) Uani 1 1 d . . . . .
H02B H 0.914152 0.103959 0.505176 0.058 Uiso 1 1 calc R U . . .
C02C C 0.5387(5) 0.2199(4) 0.6476(4) 0.0587(16) Uani 1 1 d . . . . .
H02C H 0.529296 0.169814 0.668307 0.070 Uiso 1 1 calc R U . . .
C02D C 0.3842(5) 0.6046(4) 0.0833(3) 0.0559(15) Uani 1 1 d . . . . .
H02D H 0.335981 0.661281 0.083389 0.067 Uiso 1 1 calc R U . . .
C02E C 0.1613(4) 0.8667(4) -0.0159(3) 0.0551(15) Uani 1 1 d . . . . .
C02F C 0.7124(4) 0.5735(4) 0.4169(3) 0.0491(13) Uani 1 1 d . . . . .
C02G C 0.2546(4) 0.7373(4) -0.2392(3) 0.0457(12) Uani 1 1 d . . . . .
C02H C 0.4963(4) 0.6840(4) 0.5308(3) 0.0477(13) Uani 1 1 d . . . . .
C02I C 0.2035(4) 0.4710(4) 0.5747(3) 0.0497(13) Uani 1 1 d . . . . .
H02I H 0.246899 0.491886 0.590216 0.060 Uiso 1 1 calc R U . . .
C02J C 0.2402(5) 0.8731(5) -0.0515(5) 0.0682(19) Uani 1 1 d . . . . .
C02K C 0.6339(5) 0.6472(4) 0.3742(3) 0.0539(14) Uani 1 1 d . . . . .
H02K H 0.580509 0.639202 0.364304 0.065 Uiso 1 1 calc R U . . .
C02L C 0.3739(4) 1.0567(4) -0.2505(3) 0.0474(13) Uani 1 1 d . . . . .
C02M C 0.3408(4) 0.3916(4) 0.5181(3) 0.0505(13) Uani 1 1 d . . . . .
H02M H 0.364358 0.429668 0.527505 0.061 Uiso 1 1 calc R U . . .
C02N C 0.3898(4) 0.2500(4) 0.4801(3) 0.0500(13) Uani 1 1 d . . . . .
H02N H 0.344435 0.237438 0.508616 0.060 Uiso 1 1 calc R U . . .
Cl02 Cl 0.6375(5) 0.1943(5) -0.0601(5) 0.221(3) Uani 1 1 d . . . . .
C02P C 0.2546(4) 0.5749(4) 0.3580(3) 0.0484(13) Uani 1 1 d . . . . .
C02Q C 0.1924(4) 0.5546(4) 0.4125(3) 0.0507(14) Uani 1 1 d . . . . .
H02Q H 0.158724 0.523305 0.405305 0.061 Uiso 1 1 calc R U . . .
C02R C 0.5470(4) 0.9990(4) -0.2603(3) 0.0489(13) Uani 1 1 d . . . . .
H02R H 0.600369 0.998236 -0.286355 0.059 Uiso 1 1 calc R U . . .
C02S C 0.4157(4) 0.5913(4) 0.5775(4) 0.0543(14) Uani 1 1 d . . . . .
H02S H 0.365653 0.575163 0.574724 0.065 Uiso 1 1 calc R U . . .
C02T C 0.4376(4) 0.6973(4) -0.1830(3) 0.0476(13) Uani 1 1 d . . . . .
C02U C 0.6837(4) 0.4390(4) 0.3172(3) 0.0467(12) Uani 1 1 d . . . . .
C02V C 0.2938(5) 0.8192(5) -0.0942(4) 0.0649(18) Uani 1 1 d . . . . .
H02V H 0.346535 0.826003 -0.116554 0.078 Uiso 1 1 calc R U . . .
C02W C 0.3765(5) 0.5598(4) 0.0384(3) 0.0575(15) Uani 1 1 d . . . . .
H02W H 0.322100 0.585477 0.009668 0.069 Uiso 1 1 calc R U . . .
C02X C 0.1464(4) 0.8156(4) -0.3621(3) 0.0469(13) Uani 1 1 d . . . . .
C02Y C 0.4215(5) 0.6590(4) 0.5280(3) 0.0533(14) Uani 1 1 d . . . . .
H02Y H 0.375502 0.688320 0.492531 0.064 Uiso 1 1 calc R U . . .
C02Z C 0.4981(5) 0.2933(4) 0.6756(4) 0.0604(17) Uani 1 1 d . . . . .
H02Z H 0.457955 0.293710 0.713105 0.072 Uiso 1 1 calc R U . . .
C030 C 0.1159(5) 1.0695(5) -0.2395(4) 0.0599(16) Uani 1 1 d . . . . .
H030 H 0.124140 1.044866 -0.277664 0.072 Uiso 1 1 calc R U . . .
C031 C 0.5613(5) 0.6383(4) 0.5839(3) 0.0527(14) Uani 1 1 d . . . . .
C032 C 0.5557(5) 0.5712(4) 0.6346(3) 0.0530(14) Uani 1 1 d . . . . .
H032 H 0.600961 0.543121 0.670579 0.064 Uiso 1 1 calc R U . . .
C033 C 0.9176(4) 0.2518(4) 0.5788(3) 0.0438(12) Uani 1 1 d . . . . .
C034 C 0.0634(5) 0.6223(5) 0.5551(4) 0.0618(17) Uani 1 1 d . . . . .
H03A H 0.014710 0.667434 0.521943 0.074 Uiso 1 1 calc R U . . .
H03B H 0.101174 0.648888 0.569311 0.074 Uiso 1 1 calc R U . . .
C035 C 0.7461(5) 0.5289(5) 0.2411(3) 0.0553(15) Uani 1 1 d . . . . .
H035 H 0.797344 0.542673 0.224669 0.066 Uiso 1 1 calc R U . . .
C036 C 0.4479(4) 0.4765(4) 0.0344(3) 0.0505(14) Uani 1 1 d . . . . .
C037 C 0.1701(4) 1.1120(4) -0.2302(3) 0.0538(15) Uani 1 1 d . . . . .
C038 C 0.3393(5) 0.5478(5) 0.2527(3) 0.0594(16) Uani 1 1 d . . . . .
H038 H 0.354108 0.517404 0.217454 0.071 Uiso 1 1 calc R U . . .
C039 C 0.6590(5) 0.8888(5) -0.1675(3) 0.0585(15) Uani 1 1 d . . . . .
H039 H 0.666463 0.860995 -0.121296 0.070 Uiso 1 1 calc R U . . .
C03A C 0.0962(4) 0.8605(4) -0.4291(3) 0.0534(14) Uani 1 1 d . . . . .
H03H H 0.045049 0.916824 -0.433967 0.064 Uiso 1 1 calc R U . . .
C03B C 0.3881(5) 1.0045(5) -0.1841(4) 0.0641(18) Uani 1 1 d . . . . .
H03J H 0.335422 1.005192 -0.157234 0.077 Uiso 1 1 calc R U . . .
C03C C 0.2566(4) 1.0694(4) -0.3569(3) 0.0475(13) Uani 1 1 d . . . . .
C03D C 0.5421(4) 0.7430(4) -0.2592(3) 0.0548(15) Uani 1 1 d . . . . .
C03E C 0.7624(4) 0.4566(4) 0.2944(3) 0.0482(13) Uani 1 1 d . . . . .
C03F C 0.9963(5) 0.3356(4) 0.6916(3) 0.0538(14) Uani 1 1 d . . . . .
H03G H 1.052173 0.286231 0.685323 0.065 Uiso 1 1 calc R U . . .
C03G C 0.5613(4) 0.9481(4) -0.1964(3) 0.0531(14) Uani 1 1 d . . . . .
C03H C 0.5098(4) 0.1852(4) 0.2624(3) 0.0458(12) Uani 1 1 d . . . . .
C03I C 0.5717(4) 0.3664(4) 0.5900(3) 0.0456(12) Uani 1 1 d . . . . .
H03I H 0.583418 0.415382 0.569590 0.055 Uiso 1 1 calc R U . . .
C03J C 0.3792(4) 0.6068(4) 0.2551(3) 0.0483(13) Uani 1 1 d . . . . .
Cl03 Cl 0.5403(7) 0.1376(6) -0.1408(4) 0.247(4) Uani 1 1 d . . . . .
C03L C 0.5087(5) 0.7526(4) 0.4767(3) 0.0520(14) Uani 1 1 d . . . . .
H03L H 0.555730 0.771101 0.482816 0.062 Uiso 1 1 calc R U . . .
C03M C 0.2785(6) 0.5362(5) 0.3031(4) 0.0621(17) Uani 1 1 d . . . . .
C03N C 0.5110(4) 0.6620(4) -0.1332(3) 0.0542(14) Uani 1 1 d . . . . .
H03N H 0.501446 0.633198 -0.089873 0.065 Uiso 1 1 calc R U . . .
C03O C 0.7639(4) 0.2439(4) 0.2507(3) 0.0460(12) Uani 1 1 d . . . . .
C03P C 0.1521(5) 0.4410(5) 0.6351(4) 0.0616(16) Uani 1 1 d . . . . .
H03C H 0.199604 0.394650 0.668500 0.074 Uiso 1 1 calc R U . . .
H03D H 0.112712 0.416434 0.620229 0.074 Uiso 1 1 calc R U . . .
C03Q C 0.6550(5) 0.5808(4) 0.2120(3) 0.0526(14) Uani 1 1 d . . . . .
H03Q H 0.645356 0.629619 0.176522 0.063 Uiso 1 1 calc R U . . .
C03R C 0.8584(5) 0.1568(4) 0.6510(3) 0.0540(14) Uani 1 1 d . . . . .
C03S C 0.9254(4) 0.2281(4) 0.2799(3) 0.0506(14) Uani 1 1 d . . . . .
H03S H 0.931872 0.257163 0.235835 0.061 Uiso 1 1 calc R U . . .
C03T C 0.7793(5) 0.3543(4) 0.9068(3) 0.0548(15) Uani 1 1 d . . . . .
H03T H 0.835037 0.301136 0.911108 0.066 Uiso 1 1 calc R U . . .
C03U C 0.7043(5) 0.3741(4) 0.8573(3) 0.0512(14) Uani 1 1 d . . . . .
C03V C -0.0377(5) 1.0872(5) -0.0821(4) 0.0625(17) Uani 1 1 d . . . . .
H03V H -0.073903 1.058589 -0.090352 0.075 Uiso 1 1 calc R U . . .
C03W C 0.5973(4) 0.6688(5) -0.1466(4) 0.0580(15) Uani 1 1 d . . . . .
H03W H 0.644361 0.645906 -0.111998 0.070 Uiso 1 1 calc R U . . .
C03X C 0.4616(4) 0.5686(4) 0.1291(3) 0.0482(13) Uani 1 1 d . . . . .
C03Y C 0.0133(5) 0.5903(5) 0.6174(4) 0.0672(18) Uani 1 1 d . . . . .
H03E H -0.026455 0.639590 0.638594 0.081 Uiso 1 1 calc R U . . .
H03F H -0.028695 0.568080 0.602822 0.081 Uiso 1 1 calc R U . . .
C03Z C 0.5428(5) 0.4631(5) 0.8106(4) 0.0596(16) Uani 1 1 d . . . . .
H03Z H 0.480962 0.507604 0.813656 0.071 Uiso 1 1 calc R U . . .
C040 C 0.8691(4) 0.1078(3) 0.6026(3) 0.0443(12) Uani 1 1 d . . . . .
C041 C 0.6147(4) 0.7092(4) -0.2106(3) 0.0512(14) Uani 1 1 d . . . . .
C042 C 0.8396(5) -0.1392(5) 0.5541(4) 0.0658(18) Uani 1 1 d . . . . .
H04D H 0.903510 -0.173632 0.575462 0.079 Uiso 1 1 calc R U . . .
H04E H 0.847987 -0.120095 0.505535 0.079 Uiso 1 1 calc R U . . .
C043 C -0.1066(5) 1.0850(5) 0.0251(4) 0.0633(17) Uani 1 1 d . . . . .
H043 H -0.145278 1.063419 0.004605 0.076 Uiso 1 1 calc R U . . .
C044 C 0.3004(5) 0.3371(5) -0.0382(3) 0.0579(15) Uani 1 1 d . . . . .
H044 H 0.237878 0.376776 -0.022511 0.070 Uiso 1 1 calc R U . . .
C046 C 0.3516(5) 0.3923(5) -0.0802(3) 0.0522(14) Uani 1 1 d . . . . .
H046 H 0.417010 0.352851 -0.091850 0.063 Uiso 1 1 calc R U . . .
C047 C 0.8761(5) 0.4978(5) 0.4616(4) 0.0595(16) Uani 1 1 d . . . . .
H047 H 0.937888 0.495310 0.462402 0.071 Uiso 1 1 calc R U . . .
C048 C 0.1519(5) 0.9108(5) -0.5838(4) 0.0577(15) Uani 1 1 d . . . . .
H048 H 0.214138 0.859058 -0.583862 0.069 Uiso 1 1 calc R U . . .
C049 C 0.1032(5) 0.9300(5) 0.0259(4) 0.0609(16) Uani 1 1 d . . . . .
H049 H 0.126916 0.967142 0.036865 0.073 Uiso 1 1 calc R U . . .
C04A C 0.2691(4) 0.7544(4) -0.1041(3) 0.0444(12) Uani 1 1 d . . . . .
C04B C 1.0241(5) 0.3294(5) 0.3378(4) 0.0610(17) Uani 1 1 d . . . . .
H04B H 1.011241 0.315168 0.386694 0.073 Uiso 1 1 calc R U . . .
C04C C 0.6825(4) -0.0047(4) 0.5531(3) 0.0489(13) Uani 1 1 d . . . . .
H04F H 0.686254 0.017579 0.503900 0.059 Uiso 1 1 calc R U . . .
C04D C 0.2354(5) 0.9359(4) -0.5057(3) 0.0547(15) Uani 1 1 d . . . . .
H04P H 0.283801 0.879518 -0.506745 0.066 Uiso 1 1 calc R U . . .
C04E C 0.4546(4) 1.0523(4) -0.2881(3) 0.0504(13) Uani 1 1 d . . . . .
H04V H 0.447023 1.085563 -0.332766 0.061 Uiso 1 1 calc R U . . .
C04F C 0.4797(5) 0.9531(5) -0.1597(4) 0.0677(19) Uani 1 1 d . . . . .
C04G C 0.7222(5) 0.3322(5) 0.8052(4) 0.0580(15) Uani 1 1 d . . . . .
C04H C 0.3124(4) 0.9427(4) -0.4050(4) 0.0595(16) Uani 1 1 d . . . . .
C04I C 0.6292(5) -0.0632(5) 0.5642(4) 0.0599(16) Uani 1 1 d . . . . .
H04G H 0.620986 -0.081306 0.612934 0.072 Uiso 1 1 calc R U . . .
H04H H 0.565297 -0.029601 0.542756 0.072 Uiso 1 1 calc R U . . .
C04J C 0.4379(5) 0.4254(5) -0.0113(3) 0.0540(14) Uani 1 1 d . . . . .
H04J H 0.491561 0.375997 -0.020222 0.065 Uiso 1 1 calc R U . . .
C04K C 0.1881(5) 1.1139(5) -0.4099(4) 0.0649(18) Uani 1 1 d . . . . .
H04W H 0.145612 1.173211 -0.412445 0.078 Uiso 1 1 calc R U . . .
C04L C -0.1633(7) 1.0561(6) 0.1689(4) 0.081(2) Uani 1 1 d . . . . .
H04X H -0.200729 1.035782 0.204009 0.097 Uiso 1 1 calc R U . . .
H04Y H -0.126680 1.078131 0.190198 0.097 Uiso 1 1 calc R U . . .
C04M C 0.7035(4) 0.7218(4) -0.2274(4) 0.0543(14) Uani 1 1 d . . . . .
H04Z H 0.710864 0.749513 -0.271732 0.065 Uiso 1 1 calc R U . . .
C04N C 0.7861(4) -0.0586(4) 0.5846(3) 0.0493(13) Uani 1 1 d . . . . .
H04N H 0.782706 -0.077187 0.634338 0.059 Uiso 1 1 calc R U . . .
C04O C 0.9826(5) 0.3604(4) 0.7530(3) 0.0559(15) Uani 1 1 d . . . . .
H04O H 1.028089 0.326194 0.788330 0.067 Uiso 1 1 calc R U . . .
C04P C 0.5267(5) 0.4422(5) 0.0782(4) 0.0590(16) Uani 1 1 d . . . . .
C04Q C 0.3552(5) 0.6484(4) 0.3106(3) 0.0534(14) Uani 1 1 d . . . . .
H04Q H 0.380749 0.687798 0.313401 0.064 Uiso 1 1 calc R U . . .
C04R C 0.3392(6) 0.3051(5) 0.0763(3) 0.0609(16) Uani 1 1 d . . . . .
H04R H 0.281035 0.354996 0.076990 0.073 Uiso 1 1 calc R U . . .
C04S C 0.2955(4) 0.6330(5) 0.3606(4) 0.0569(15) Uani 1 1 d . . . . .
H04S H 0.281558 0.661426 0.396963 0.068 Uiso 1 1 calc R U . . .
C04T C 0.5361(5) 0.4863(5) 0.1249(3) 0.0584(16) Uani 1 1 d . . . . .
H04T H 0.591162 0.461293 0.153020 0.070 Uiso 1 1 calc R U . . .
C04U C 0.4277(5) 0.2662(5) 0.2546(3) 0.0569(15) Uani 1 1 d . . . . .
H04U H 0.408792 0.296745 0.289885 0.068 Uiso 1 1 calc R U . . .
C04V C 0.4781(8) 0.9347(8) 0.2254(6) 0.105(4) Uani 1 1 d . . . . .
H04I H 0.495643 0.972924 0.188796 0.127 Uiso 1 1 calc R U . . .
H04K H 0.437581 0.914854 0.205800 0.127 Uiso 1 1 calc R U . . .
C04W C 0.7859(6) -0.1977(5) 0.5636(5) 0.0683(19) Uani 1 1 d . . . . .
H04L H 0.820072 -0.246225 0.540512 0.082 Uiso 1 1 calc R U . . .
H04M H 0.784063 -0.222676 0.611978 0.082 Uiso 1 1 calc R U . . .
C04X C 0.8468(4) 0.7238(5) -0.2042(4) 0.0624(17) Uani 1 1 d . . . . .
H04 H 0.846600 0.740611 -0.254247 0.075 Uiso 1 1 calc R U . . .
C04Y C 0.2449(4) 0.9848(4) -0.4579(3) 0.0498(13) Uani 1 1 d . . . . .
C04Z C 0.0877(6) 0.5179(5) 0.6685(4) 0.0701(19) Uani 1 1 d . . . . .
H04A H 0.055302 0.497137 0.707260 0.084 Uiso 1 1 calc R U . . .
H04C H 0.127204 0.541127 0.685158 0.084 Uiso 1 1 calc R U . . .
C050 C 0.6836(6) -0.1443(5) 0.5349(4) 0.072(2) Uani 1 1 d . . . . .
H05C H 0.685803 -0.126274 0.485535 0.087 Uiso 1 1 calc R U . . .
H05D H 0.649106 -0.181409 0.544814 0.087 Uiso 1 1 calc R U . . .
C051 C 0.5334(5) 0.1444(5) 0.2079(4) 0.0626(17) Uani 1 1 d . . . . .
H051 H 0.587541 0.090042 0.211959 0.075 Uiso 1 1 calc R U . . .
C053 C 0.1919(4) 0.7445(4) -0.0682(3) 0.0486(13) Uani 1 1 d . . . . .
H053 H 0.175434 0.700027 -0.073457 0.058 Uiso 1 1 calc R U . . .
C054 C 0.1390(4) 0.8000(4) -0.0249(3) 0.0544(15) Uani 1 1 d . . . . .
H054 H 0.087392 0.792263 -0.001326 0.065 Uiso 1 1 calc R U . . .
C055 C 1.0587(4) 0.2461(5) 0.3083(3) 0.0555(15) Uani 1 1 d . . . . .
H055 H 1.062829 0.262076 0.258385 0.067 Uiso 1 1 calc R U . . .
C056 C 0.8808(5) 0.2265(4) 0.6409(3) 0.0527(14) Uani 1 1 d . . . . .
H056 H 0.871479 0.257234 0.675503 0.063 Uiso 1 1 calc R U . . .
C057 C 0.8249(5) 0.8058(5) -0.1745(4) 0.0635(17) Uani 1 1 d . . . . .
H057 H 0.820187 0.790920 -0.124606 0.076 Uiso 1 1 calc R U . . .
C058 C 0.0319(5) 1.0997(4) -0.1336(4) 0.0596(17) Uani 1 1 d . . . . .
C059 C 0.6116(5) 0.4414(5) 0.8601(4) 0.0595(16) Uani 1 1 d . . . . .
H059 H 0.596085 0.471719 0.895478 0.071 Uiso 1 1 calc R U . . .
C05A C 0.2098(5) 0.7267(4) -0.3476(4) 0.0588(16) Uani 1 1 d . . . . .
H05P H 0.218323 0.692793 -0.379827 0.071 Uiso 1 1 calc R U . . .
C05B C 0.3757(5) 0.2999(5) 0.1948(4) 0.0635(18) Uani 1 1 d . . . . .
C05C C 0.9070(6) 0.4424(5) 0.9457(3) 0.0613(17) Uani 1 1 d . . . . .
H05E H 0.862052 0.505558 0.937019 0.074 Uiso 1 1 calc R U . . .
C05D C 0.1543(6) 1.1491(5) -0.1746(4) 0.0684(19) Uani 1 1 d . . . . .
H05Q H 0.189771 1.179498 -0.168954 0.082 Uiso 1 1 calc R U . . .
C05E C 0.6547(5) 0.3533(4) 0.7546(3) 0.0569(15) Uani 1 1 d . . . . .
H05F H 0.670713 0.322569 0.719485 0.068 Uiso 1 1 calc R U . . .
C05F C -0.0373(5) 1.0089(5) 0.0802(4) 0.0632(17) Uani 1 1 d . . . . .
H05R H 0.004809 1.028899 0.098514 0.076 Uiso 1 1 calc R U . . .
C05G C 0.5455(5) 0.7937(5) 0.3164(4) 0.0615(17) Uani 1 1 d . . . . .
H05G H 0.508326 0.768133 0.298880 0.074 Uiso 1 1 calc R U . . .
C05H C 0.0482(5) 1.0642(5) -0.1903(4) 0.0626(17) Uani 1 1 d . . . . .
C05I C -0.0937(6) 0.9788(6) 0.1381(4) 0.074(2) Uani 1 1 d . . . . .
H05S H -0.129891 0.952979 0.120892 0.089 Uiso 1 1 calc R U . . .
H05T H -0.048700 0.933529 0.173421 0.089 Uiso 1 1 calc R U . . .
C05J C 0.0772(5) 0.8802(4) -0.5462(4) 0.0559(15) Uani 1 1 d . . . . .
H05U H 0.017875 0.931955 -0.539920 0.067 Uiso 1 1 calc R U . . .
C05K C 0.8047(5) 0.5694(5) 0.4194(4) 0.0671(19) Uani 1 1 d . . . . .
H05K H 0.818600 0.614557 0.392819 0.081 Uiso 1 1 calc R U . . .
C05L C 0.1823(5) 1.0721(5) -0.4583(4) 0.0655(19) Uani 1 1 d . . . . .
H05V H 0.134633 1.103292 -0.492559 0.079 Uiso 1 1 calc R U . . .
C05M C 0.3978(5) 0.2617(5) 0.1395(3) 0.0562(15) Uani 1 1 d . . . . .
C05N C 0.0541(6) 0.8275(5) -0.5871(4) 0.0636(17) Uani 1 1 d . . . . .
H05W H 0.003748 0.811854 -0.564443 0.076 Uiso 1 1 calc R U . . .
H05Y H 0.111441 0.772980 -0.588711 0.076 Uiso 1 1 calc R U . . .
C05O C 0.4807(6) 0.1805(5) 0.1479(4) 0.0672(18) Uani 1 1 d . . . . .
H05O H 0.500016 0.150671 0.112163 0.081 Uiso 1 1 calc R U . . .
C05P C 0.2607(5) 0.6874(4) -0.2861(4) 0.0570(15) Uani 1 1 d . . . . .
H05Z H 0.299592 0.626591 -0.276011 0.068 Uiso 1 1 calc R U . . .
C05Q C 0.1207(5) 0.9607(5) -0.6567(4) 0.0642(17) Uani 1 1 d . . . . .
H05 H 0.171926 0.975078 -0.679298 0.077 Uiso 1 1 calc R U . . .
H H 0.063423 1.015812 -0.656674 0.077 Uiso 1 1 calc R U . . .
C05R C 0.0870(6) 1.1424(5) -0.1267(4) 0.0685(19) Uani 1 1 d . . . . .
H0AA H 0.078723 1.167379 -0.088786 0.082 Uiso 1 1 calc R U . . .
C05S C -0.2311(6) 1.1299(6) 0.1148(4) 0.076(2) Uani 1 1 d . . . . .
H1AA H -0.273536 1.179142 0.135230 0.091 Uiso 1 1 calc R U . . .
HA H -0.271020 1.109180 0.095635 0.091 Uiso 1 1 calc R U . . .
C05T C 0.0205(6) 0.8795(6) -0.6596(4) 0.075(2) Uani 1 1 d . . . . .
H2AA H -0.038620 0.932758 -0.658372 0.090 Uiso 1 1 calc R U . . .
HB H 0.006464 0.843798 -0.684422 0.090 Uiso 1 1 calc R U . . .
C05U C 0.5693(6) 0.8549(6) 0.2569(4) 0.082(2) Uani 1 1 d . . . . .
H05H H 0.611935 0.875046 0.273374 0.098 Uiso 1 1 calc R U . . .
H05I H 0.603251 0.821959 0.222170 0.098 Uiso 1 1 calc R U . . .
C05V C 0.3195(5) 0.9817(4) -0.3548(4) 0.0590(16) Uani 1 1 d . . . . .
H3AA H 0.365860 0.949751 -0.319769 0.071 Uiso 1 1 calc R U . . .
C05W C 0.9112(7) 0.3928(7) 1.0959(4) 0.082(2) Uani 1 1 d . . . . .
H05J H 0.889342 0.409555 1.139425 0.099 Uiso 1 1 calc R U . . .
H05L H 0.954888 0.330069 1.105220 0.099 Uiso 1 1 calc R U . . .
C05X C 0.8551(6) 0.3871(5) 0.9846(3) 0.0626(17) Uani 1 1 d . . . . .
H05X H 0.899140 0.323918 0.990473 0.075 Uiso 1 1 calc R U . . .
C05Y C 0.8245(6) 0.4088(6) 1.0543(3) 0.072(2) Uani 1 1 d . . . . .
H05M H 0.777805 0.470445 1.048567 0.087 Uiso 1 1 calc R U . . .
H05N H 0.793377 0.372199 1.078607 0.087 Uiso 1 1 calc R U . . .
C05Z C 1.1009(5) 0.3648(6) 0.3280(5) 0.080(2) Uani 1 1 d . . . . .
H05A H 1.109833 0.383365 0.279494 0.096 Uiso 1 1 calc R U . . .
H05B H 1.079637 0.416084 0.348410 0.096 Uiso 1 1 calc R U . . .
C060 C 1.1966(6) 0.2935(7) 0.3612(6) 0.092(3) Uani 1 1 d . . . . .
H06A H 1.244827 0.316798 0.354407 0.111 Uiso 1 1 calc R U . . .
H06B H 1.188171 0.277278 0.410053 0.111 Uiso 1 1 calc R U . . .
C061 C 0.9933(7) 0.4258(7) 0.9878(4) 0.077(2) Uani 1 1 d . . . . .
H06O H 1.040416 0.364459 0.992180 0.092 Uiso 1 1 calc R U . . .
H06P H 1.023868 0.463203 0.964033 0.092 Uiso 1 1 calc R U . . .
C062 C 0.2927(6) 0.4492(5) -0.1449(3) 0.0643(17) Uani 1 1 d . . . . .
H06C H 0.325779 0.482628 -0.171629 0.077 Uiso 1 1 calc R U . . .
H06D H 0.230069 0.491207 -0.132618 0.077 Uiso 1 1 calc R U . . .
C063 C 0.0982(6) 0.9046(6) -0.6962(4) 0.074(2) Uani 1 1 d . . . . .
H06W H 0.076087 0.938058 -0.742347 0.088 Uiso 1 1 calc R U . . .
H06X H 0.156579 0.851312 -0.699126 0.088 Uiso 1 1 calc R U . . .
C064 C 1.2317(6) 0.2129(7) 0.3315(6) 0.090(3) Uani 1 1 d . . . . .
H06E H 1.291157 0.167715 0.355037 0.108 Uiso 1 1 calc R U . . .
H06F H 1.245882 0.227868 0.283547 0.108 Uiso 1 1 calc R U . . .
C065 C 0.9458(6) 0.6508(7) -0.1789(6) 0.092(3) Uani 1 1 d . . . . .
H06Y H 0.943757 0.628526 -0.130011 0.110 Uiso 1 1 calc R U . . .
HC H 0.961688 0.602065 -0.201435 0.110 Uiso 1 1 calc R U . . .
C066 C 0.2263(8) 0.3422(7) -0.1476(4) 0.082(2) Uani 1 1 d . . . . .
H06G H 0.217866 0.306359 -0.175260 0.099 Uiso 1 1 calc R U . . .
H06H H 0.162579 0.382664 -0.135631 0.099 Uiso 1 1 calc R U . . .
C067 C -0.1743(6) 1.1609(5) 0.0586(4) 0.072(2) Uani 1 1 d . . . . .
H06Z H -0.136445 1.183855 0.077570 0.087 Uiso 1 1 calc R U . . .
HD H -0.218809 1.208526 0.024307 0.087 Uiso 1 1 calc R U . . .
C068 C 0.2842(7) 0.2818(7) -0.0822(4) 0.078(2) Uani 1 1 d . . . . .
H06I H 0.346431 0.238821 -0.094138 0.094 Uiso 1 1 calc R U . . .
H06J H 0.249267 0.249762 -0.056139 0.094 Uiso 1 1 calc R U . . .
C069 C 0.4859(5) 0.8455(4) 0.3700(4) 0.0629(18) Uani 1 1 d . . . . .
H069 H 0.526384 0.864795 0.391070 0.076 Uiso 1 1 calc R U . . .
C06A C 0.9645(8) 0.4448(7) 1.0591(4) 0.085(3) Uani 1 1 d . . . . .
H06Q H 1.022262 0.429420 1.085356 0.102 Uiso 1 1 calc R U . . .
H06R H 0.923606 0.507656 1.055016 0.102 Uiso 1 1 calc R U . . .
C06B C 1.1565(5) 0.1763(5) 0.3382(5) 0.078(2) Uani 1 1 d . . . . .
H06K H 1.149461 0.153332 0.386239 0.094 Uiso 1 1 calc R U . . .
H06L H 1.178939 0.127478 0.314934 0.094 Uiso 1 1 calc R U . . .
C06C C 0.3954(6) 0.9272(6) 0.3379(5) 0.084(3) Uani 1 1 d . . . . .
H06S H 0.351201 0.908528 0.321731 0.101 Uiso 1 1 calc R U . . .
H06T H 0.362548 0.961173 0.372312 0.101 Uiso 1 1 calc R U . . .
C06D C 1.0229(6) 0.6835(8) -0.1928(7) 0.108(4) Uani 1 1 d . . . . .
H06 H 1.083233 0.636883 -0.171487 0.130 Uiso 1 1 calc R U . . .
HE H 1.032585 0.695369 -0.241799 0.130 Uiso 1 1 calc R U . . .
C06E C 0.4222(7) 0.9860(7) 0.2780(6) 0.103(4) Uani 1 1 d . . . . .
H06U H 0.363555 1.035540 0.256929 0.123 Uiso 1 1 calc R U . . .
H06V H 0.460980 1.009614 0.294994 0.123 Uiso 1 1 calc R U . . .
C06F C 0.2774(7) 0.3943(6) -0.1883(4) 0.076(2) Uani 1 1 d . . . . .
H06M H 0.239000 0.433074 -0.228901 0.091 Uiso 1 1 calc R U . . .
H06N H 0.339583 0.354159 -0.202841 0.091 Uiso 1 1 calc R U . . .
C06G C 0.9042(6) 0.8370(6) -0.1932(5) 0.083(3) Uani 1 1 d . . . . .
H4AA H 0.904742 0.856913 -0.242449 0.100 Uiso 1 1 calc R U . . .
HF H 0.891440 0.886688 -0.172479 0.100 Uiso 1 1 calc R U . . .
C06H C 0.8112(9) -0.2113(9) 0.3250(8) 0.123(5) Uani 1 1 d . . . . .
H6AA H 0.762421 -0.234784 0.333623 0.147 Uiso 1 1 calc R U . . .
Cl06 Cl 0.6278(11) 0.0394(6) -0.0123(8) 0.371(8) Uani 1 1 d . . . . .
C06J C 1.0017(6) 0.7627(8) -0.1684(6) 0.102(4) Uani 1 1 d . . . . .
H5AA H 1.051703 0.782717 -0.183553 0.122 Uiso 1 1 calc R U . . .
HG H 1.003307 0.748411 -0.118717 0.122 Uiso 1 1 calc R U . . .
C06K C 0.1660(12) 1.1313(12) 0.1172(8) 0.136(5) Uani 1 1 d . . . . .
H7AA H 0.225039 1.077275 0.115124 0.164 Uiso 1 1 calc R U . . .
C13 C 0.5748(15) 0.1407(13) -0.0546(10) 0.162(6) Uani 1 1 d . . . . .
H13 H 0.514953 0.170896 -0.031058 0.194 Uiso 1 1 calc R U . . .
Cl1 Cl 0.1159(7) 0.5786(6) 0.0587(5) 0.257(4) Uani 1 1 d . . . . .
O4 O 0.316(5) 0.960(3) 0.101(3) 0.63(5) Uani 1 1 d . . . . .
C5 C 0.2717(19) 0.8664(17) 0.183(2) 0.28(2) Uani 1 1 d . . . . .
H5A H 0.217938 0.923935 0.177089 0.426 Uiso 1 1 calc R U . . .
H5B H 0.305742 0.852954 0.224814 0.426 Uiso 1 1 calc R U . . .
H5C H 0.248296 0.822574 0.183393 0.426 Uiso 1 1 calc R U . . .
C6 C 0.407(2) 0.9582(19) 0.0439(15) 0.238(14) Uani 1 1 d . . . . .
H6A H 0.471325 0.935062 0.064267 0.286 Uiso 1 1 calc R U . . .
H6B H 0.408096 0.934280 0.004386 0.286 Uiso 1 1 calc R U . . .
C8 C 0.3469(19) 0.8658(13) 0.1173(12) 0.185(8) Uani 1 1 d . . . . .
H8 H 0.392678 0.820327 0.098076 0.223 Uiso 1 1 calc R U . . .
C0AA C 0.350(6) 1.053(2) 0.035(3) 0.61(7) Uani 1 1 d . . . . .
H0AB H 0.344571 1.080902 -0.012618 0.921 Uiso 1 1 calc R U . . .
H0AC H 0.381633 1.076787 0.059179 0.921 Uiso 1 1 calc R U . . .
H0AD H 0.286765 1.065146 0.053325 0.921 Uiso 1 1 calc R U . . .
Cl1A Cl 0.0128(8) 0.5636(6) 0.1857(4) 0.252(4) Uani 1 1 d . . . . .
Cl2A Cl 0.0946(7) 0.6882(8) 0.1540(5) 0.276(4) Uani 1 1 d . . . . .
C3 C 0.763(6) 0.706(4) 0.066(4) 0.45(7) Uani 1 1 d . . . . .
O1AA O 0.720(3) 0.758(2) 0.0341(18) 0.42(3) Uani 1 1 d . . . . .
C7 C 0.098(3) 0.618(3) 0.121(2) 0.34(3) Uani 1 1 d . . . . .
C9 C 0.671(7) 0.697(2) 0.0178(15) 0.73(11) Uani 1 1 d . . . . .
H9A H 0.616461 0.753751 0.006363 1.098 Uiso 1 1 calc R U . . .
H9B H 0.650131 0.654724 0.045605 1.098 Uiso 1 1 calc R U . . .
H9C H 0.698825 0.677411 -0.023379 1.098 Uiso 1 1 calc R U . . .
C11 C 0.853(3) 0.839(4) 0.014(4) 0.40(5) Uani 1 1 d . . . . .
H11A H 0.855358 0.832147 -0.032142 0.604 Uiso 1 1 calc R U . . .
H11B H 0.917251 0.816740 0.032082 0.604 Uiso 1 1 calc R U . . .
H11C H 0.818445 0.901351 0.014795 0.604 Uiso 1 1 calc R U . . .
C20 C 0.807(7) 0.796(8) 0.052(5) 0.53(8) Uani 1 1 d . . . . .

loop_
_atom_site_aniso_label
_atom_site_aniso_U_11
_atom_site_aniso_U_22
_atom_site_aniso_U_33
_atom_site_aniso_U_23
_atom_site_aniso_U_13
_atom_site_aniso_U_12
P01 0.0421(7) 0.0447(7) 0.0475(7) -0.0044(6) 0.0035(6) -0.0224(6)
P02 0.0441(7) 0.0391(7) 0.0585(9) -0.0089(6) 0.0110(6) -0.0186(6)
P03 0.0392(7) 0.0434(7) 0.0527(8) -0.0110(6) 0.0036(6) -0.0204(6)
P04 0.0358(7) 0.0363(7) 0.0607(9) -0.0049(6) 0.0039(6) -0.0137(6)
P05 0.0503(8) 0.0468(7) 0.0487(8) -0.0064(6) 0.0014(6) -0.0241(7)
P06 0.0467(8) 0.0371(7) 0.0659(9) -0.0066(6) 0.0109(7) -0.0175(6)
F007 0.0410(16) 0.0543(19) 0.074(2) -0.0023(17) -0.0011(15) -0.0256(15)
F008 0.058(2) 0.056(2) 0.082(3) -0.0179(19) 0.0102(18) -0.0307(18)
F009 0.065(2) 0.0506(18) 0.0564(19) -0.0091(15) 0.0200(16) -0.0322(17)
Cl0A 0.199(4) 0.129(3) 0.160(3) -0.026(2) -0.011(3) -0.100(3)
F00B 0.062(2) 0.077(3) 0.057(2) 0.0147(18) -0.0088(16) -0.044(2)
F00C 0.090(3) 0.043(2) 0.080(3) -0.0098(19) -0.021(2) 0.000(2)
F00D 0.060(2) 0.056(2) 0.062(2) 0.0029(17) -0.0003(17) -0.0258(18)
F00E 0.068(3) 0.081(3) 0.116(4) -0.054(3) -0.032(3) 0.003(2)
F00F 0.063(2) 0.088(3) 0.087(3) -0.044(3) -0.014(2) 0.007(2)
Cl00 0.171(4) 0.263(7) 0.190(5) -0.104(5) 0.083(4) -0.113(5)
F00H 0.074(3) 0.086(3) 0.078(3) -0.042(2) -0.020(2) 0.019(2)
F00I 0.098(3) 0.048(2) 0.115(4) -0.025(2) -0.051(3) 0.000(2)
F00J 0.153(5) 0.103(4) 0.061(2) -0.031(2) 0.038(3) -0.097(4)
F00K 0.082(3) 0.083(3) 0.090(3) 0.022(2) -0.028(2) -0.060(3)
F00L 0.097(4) 0.099(4) 0.183(6) -0.088(4) 0.064(4) -0.068(3)
Cl3A 0.241(6) 0.180(4) 0.185(4) -0.049(4) 0.066(4) -0.132(5)
N00N 0.043(3) 0.058(3) 0.077(4) -0.007(3) 0.000(2) -0.027(2)
Cl2 0.208(5) 0.161(4) 0.355(8) 0.114(5) -0.178(6) -0.139(4)
F00P 0.071(3) 0.147(5) 0.062(2) 0.014(3) -0.002(2) -0.066(3)
N00Q 0.048(3) 0.060(3) 0.068(3) -0.007(3) 0.000(2) -0.027(3)
N00R 0.050(3) 0.039(2) 0.055(3) -0.009(2) 0.004(2) -0.021(2)
N00S 0.047(3) 0.041(2) 0.064(3) -0.015(2) 0.005(2) -0.022(2)
N00T 0.043(2) 0.059(3) 0.056(3) -0.017(2) 0.010(2) -0.023(2)
F00U 0.094(4) 0.122(5) 0.078(3) -0.036(3) -0.036(3) 0.028(3)
N00V 0.066(3) 0.065(3) 0.046(3) -0.007(2) 0.001(2) -0.031(3)
C00W 0.046(3) 0.042(3) 0.047(3) -0.010(2) 0.006(2) -0.025(2)
C00X 0.039(3) 0.036(2) 0.049(3) -0.002(2) 0.000(2) -0.016(2)
C00Y 0.038(3) 0.054(3) 0.051(3) -0.005(3) -0.001(2) -0.020(3)
C00Z 0.050(3) 0.049(3) 0.043(3) -0.013(2) 0.006(2) -0.027(3)
F010 0.164(5) 0.153(5) 0.084(3) -0.060(3) 0.053(3) -0.133(5)
C011 0.041(3) 0.052(3) 0.052(3) -0.017(3) 0.008(2) -0.027(3)
C012 0.044(3) 0.042(3) 0.050(3) -0.006(2) -0.003(2) -0.018(2)
N013 0.049(3) 0.055(3) 0.065(3) -0.004(2) -0.005(2) -0.025(2)
N014 0.043(3) 0.058(3) 0.059(3) -0.002(2) 0.000(2) -0.027(2)
F015 0.065(3) 0.142(5) 0.076(3) 0.040(3) 0.009(2) -0.026(3)
N016 0.050(3) 0.052(3) 0.063(3) -0.008(3) 0.000(2) -0.022(2)
C017 0.041(3) 0.048(3) 0.042(3) -0.001(2) -0.006(2) -0.023(2)
C018 0.040(3) 0.045(3) 0.050(3) -0.007(2) 0.002(2) -0.024(2)
C019 0.042(3) 0.050(3) 0.048(3) -0.002(2) 0.005(2) -0.017(3)
N01A 0.058(3) 0.065(3) 0.047(3) -0.009(2) -0.002(2) -0.031(3)
N01B 0.048(3) 0.054(3) 0.062(3) 0.004(2) -0.004(2) -0.026(2)
N01C 0.049(3) 0.057(3) 0.057(3) -0.010(2) 0.009(2) -0.025(2)
C01D 0.042(3) 0.042(3) 0.045(3) -0.004(2) -0.002(2) -0.019(2)
C01E 0.039(3) 0.043(3) 0.046(3) -0.008(2) 0.004(2) -0.019(2)
N01F 0.056(3) 0.051(3) 0.065(3) -0.019(2) 0.011(2) -0.019(2)
N01G 0.076(4) 0.060(3) 0.053(3) -0.007(2) -0.007(3) -0.032(3)
C01H 0.046(3) 0.052(3) 0.055(3) -0.014(3) -0.004(3) -0.011(3)
C01I 0.039(3) 0.045(3) 0.054(3) -0.004(2) 0.003(2) -0.017(2)
N01J 0.073(4) 0.057(3) 0.080(4) -0.019(3) 0.031(3) -0.030(3)
Cl01 0.223(6) 0.183(5) 0.181(5) -0.013(4) -0.052(4) -0.082(4)
N01L 0.051(3) 0.050(3) 0.071(3) 0.006(3) -0.008(2) -0.025(2)
C01M 0.043(3) 0.043(3) 0.051(3) -0.011(2) 0.005(2) -0.022(2)
C01N 0.053(3) 0.056(3) 0.049(3) -0.008(3) 0.002(2) -0.028(3)
Cl3 0.244(7) 0.258(7) 0.258(7) -0.079(6) 0.057(6) -0.188(7)
N01P 0.067(3) 0.061(3) 0.048(3) -0.008(2) 0.003(2) -0.030(3)
C01Q 0.044(3) 0.046(3) 0.048(3) -0.009(2) 0.003(2) -0.023(2)
C01R 0.048(3) 0.050(3) 0.050(3) -0.011(3) -0.007(2) -0.013(3)
C01S 0.051(3) 0.036(3) 0.063(4) -0.007(3) 0.000(3) -0.014(3)
N01T 0.038(3) 0.056(3) 0.087(4) -0.010(3) 0.000(2) -0.023(2)
C01U 0.039(3) 0.050(3) 0.046(3) -0.008(2) 0.002(2) -0.021(2)
C01V 0.037(2) 0.043(3) 0.045(3) -0.003(2) 0.002(2) -0.019(2)
C01W 0.042(3) 0.054(3) 0.054(3) -0.005(3) 0.001(2) -0.028(3)
C01X 0.042(3) 0.038(3) 0.063(3) -0.005(3) -0.004(2) -0.016(2)
C01Y 0.046(3) 0.038(3) 0.066(4) -0.005(3) 0.003(3) -0.012(2)
C01Z 0.051(3) 0.043(3) 0.050(3) -0.012(2) 0.007(2) -0.021(3)
C020 0.042(3) 0.049(3) 0.047(3) -0.011(2) 0.006(2) -0.025(2)
C021 0.053(3) 0.038(3) 0.055(3) -0.006(2) 0.014(2) -0.025(3)
C022 0.058(3) 0.049(3) 0.052(3) -0.006(3) -0.005(3) -0.025(3)
C023 0.042(3) 0.060(4) 0.054(3) -0.007(3) 0.005(2) -0.023(3)
C024 0.042(3) 0.038(3) 0.056(3) -0.012(2) 0.008(2) -0.016(2)
C025 0.045(3) 0.063(4) 0.051(3) -0.009(3) 0.003(2) -0.030(3)
C027 0.034(3) 0.052(3) 0.049(3) -0.008(2) -0.005(2) -0.015(2)
C028 0.050(3) 0.048(3) 0.046(3) -0.008(2) 0.002(2) -0.025(3)
C029 0.040(3) 0.039(3) 0.055(3) -0.005(2) 0.006(2) -0.021(2)
F02A 0.112(4) 0.174(6) 0.103(4) -0.066(4) 0.049(3) -0.111(5)
C02B 0.049(3) 0.047(3) 0.051(3) -0.016(2) 0.003(2) -0.021(3)
C02C 0.068(4) 0.044(3) 0.068(4) -0.010(3) 0.024(3) -0.033(3)
C02D 0.058(4) 0.048(3) 0.052(3) -0.003(3) -0.007(3) -0.017(3)
C02E 0.043(3) 0.051(3) 0.066(4) -0.013(3) 0.003(3) -0.016(3)
C02F 0.055(3) 0.043(3) 0.055(3) -0.006(2) -0.002(3) -0.028(3)
C02G 0.037(3) 0.040(3) 0.060(3) -0.010(2) 0.008(2) -0.018(2)
C02H 0.052(3) 0.035(3) 0.056(3) -0.007(2) 0.005(2) -0.021(2)
C02I 0.044(3) 0.057(3) 0.055(3) -0.017(3) 0.005(2) -0.025(3)
C02J 0.057(4) 0.057(4) 0.104(6) -0.033(4) 0.021(4) -0.032(3)
C02K 0.058(3) 0.051(3) 0.057(3) -0.003(3) -0.006(3) -0.030(3)
C02L 0.046(3) 0.038(3) 0.063(3) -0.012(2) 0.011(2) -0.022(2)
C02M 0.040(3) 0.061(4) 0.052(3) -0.016(3) 0.000(2) -0.021(3)
C02N 0.036(3) 0.060(3) 0.053(3) -0.006(3) 0.004(2) -0.023(3)
Cl02 0.169(5) 0.203(6) 0.307(9) -0.085(6) 0.006(5) -0.080(5)
C02P 0.043(3) 0.051(3) 0.048(3) -0.005(2) -0.001(2) -0.020(3)
C02Q 0.041(3) 0.058(3) 0.054(3) -0.006(3) 0.002(2) -0.024(3)
C02R 0.044(3) 0.051(3) 0.060(3) -0.014(3) 0.010(2) -0.029(3)
C02S 0.044(3) 0.046(3) 0.075(4) -0.010(3) 0.003(3) -0.024(3)
C02T 0.042(3) 0.037(3) 0.060(3) -0.009(2) 0.007(2) -0.016(2)
C02U 0.050(3) 0.048(3) 0.048(3) -0.010(2) 0.007(2) -0.027(3)
C02V 0.054(4) 0.058(4) 0.089(5) -0.024(4) 0.025(3) -0.030(3)
C02W 0.062(4) 0.057(4) 0.052(3) 0.003(3) -0.016(3) -0.028(3)
C02X 0.038(3) 0.043(3) 0.061(3) -0.005(2) 0.003(2) -0.022(2)
C02Y 0.053(3) 0.047(3) 0.060(3) -0.004(3) -0.004(3) -0.024(3)
C02Z 0.075(4) 0.046(3) 0.063(4) -0.013(3) 0.031(3) -0.033(3)
C030 0.052(3) 0.063(4) 0.069(4) -0.018(3) 0.013(3) -0.029(3)
C031 0.054(3) 0.047(3) 0.068(4) -0.007(3) -0.002(3) -0.032(3)
C032 0.054(3) 0.048(3) 0.054(3) -0.002(3) -0.007(3) -0.021(3)
C033 0.036(3) 0.039(3) 0.054(3) -0.008(2) 0.002(2) -0.015(2)
C034 0.053(3) 0.058(4) 0.063(4) -0.010(3) 0.012(3) -0.016(3)
C035 0.052(3) 0.065(4) 0.055(3) -0.004(3) 0.005(3) -0.035(3)
C036 0.052(3) 0.059(4) 0.043(3) -0.003(3) -0.003(2) -0.030(3)
C037 0.045(3) 0.035(3) 0.069(4) -0.002(3) 0.008(3) -0.011(2)
C038 0.075(4) 0.066(4) 0.052(3) -0.015(3) 0.009(3) -0.044(4)
C039 0.053(3) 0.064(4) 0.057(4) -0.008(3) 0.005(3) -0.027(3)
C03A 0.040(3) 0.047(3) 0.069(4) -0.009(3) 0.002(3) -0.017(3)
C03B 0.046(3) 0.065(4) 0.069(4) -0.004(3) 0.018(3) -0.021(3)
C03C 0.041(3) 0.040(3) 0.055(3) -0.003(2) 0.007(2) -0.016(2)
C03D 0.043(3) 0.059(4) 0.060(4) -0.006(3) 0.008(3) -0.024(3)
C03E 0.048(3) 0.051(3) 0.049(3) -0.011(2) 0.005(2) -0.025(3)
C03F 0.050(3) 0.044(3) 0.064(4) -0.015(3) -0.001(3) -0.015(3)
C03G 0.049(3) 0.048(3) 0.065(4) -0.014(3) 0.010(3) -0.023(3)
C03H 0.042(3) 0.051(3) 0.048(3) -0.006(2) 0.004(2) -0.026(3)
C03I 0.043(3) 0.039(3) 0.056(3) -0.003(2) 0.001(2) -0.023(2)
C03J 0.045(3) 0.049(3) 0.049(3) -0.007(2) -0.002(2) -0.019(3)
Cl03 0.278(8) 0.253(8) 0.232(7) -0.123(6) 0.018(6) -0.102(7)
C03L 0.052(3) 0.039(3) 0.067(4) -0.002(3) 0.002(3) -0.026(3)
C03M 0.079(4) 0.072(4) 0.058(4) -0.017(3) 0.007(3) -0.053(4)
C03N 0.044(3) 0.051(3) 0.062(4) 0.000(3) 0.000(3) -0.022(3)
C03O 0.044(3) 0.051(3) 0.042(3) -0.003(2) 0.002(2) -0.023(2)
C03P 0.059(4) 0.059(4) 0.057(4) -0.007(3) 0.009(3) -0.020(3)
C03Q 0.057(3) 0.053(3) 0.049(3) -0.002(3) 0.002(3) -0.030(3)
C03R 0.065(4) 0.058(3) 0.046(3) -0.008(3) 0.009(3) -0.035(3)
C03S 0.044(3) 0.057(3) 0.051(3) -0.007(3) 0.006(2) -0.025(3)
C03T 0.067(4) 0.050(3) 0.049(3) -0.008(3) 0.005(3) -0.029(3)
C03U 0.058(3) 0.047(3) 0.050(3) -0.005(2) 0.009(3) -0.028(3)
C03V 0.053(4) 0.055(4) 0.071(4) -0.013(3) 0.020(3) -0.019(3)
C03W 0.038(3) 0.060(4) 0.073(4) -0.007(3) -0.001(3) -0.022(3)
C03X 0.049(3) 0.049(3) 0.046(3) -0.003(2) 0.001(2) -0.024(3)
C03Y 0.058(4) 0.068(4) 0.069(4) -0.018(3) 0.021(3) -0.023(3)
C03Z 0.054(4) 0.051(3) 0.070(4) -0.025(3) 0.010(3) -0.015(3)
C040 0.041(3) 0.036(3) 0.051(3) -0.008(2) -0.004(2) -0.013(2)
C041 0.037(3) 0.045(3) 0.070(4) -0.014(3) 0.005(2) -0.017(2)
C042 0.060(4) 0.052(3) 0.093(5) -0.030(4) 0.011(3) -0.025(3)
C043 0.060(4) 0.058(4) 0.072(4) -0.022(3) 0.025(3) -0.026(3)
C044 0.069(4) 0.066(4) 0.046(3) -0.004(3) -0.003(3) -0.038(3)
C046 0.056(3) 0.063(4) 0.043(3) -0.010(3) -0.002(2) -0.030(3)
C047 0.052(3) 0.055(3) 0.076(4) 0.000(3) -0.003(3) -0.032(3)
C048 0.046(3) 0.054(3) 0.066(4) -0.007(3) -0.003(3) -0.017(3)
C049 0.055(4) 0.059(4) 0.071(4) -0.023(3) 0.011(3) -0.025(3)
C04A 0.036(3) 0.038(3) 0.056(3) -0.003(2) 0.001(2) -0.016(2)
C04B 0.049(3) 0.071(4) 0.064(4) 0.000(3) -0.005(3) -0.033(3)
C04C 0.056(3) 0.046(3) 0.049(3) -0.009(2) 0.003(2) -0.027(3)
C04D 0.046(3) 0.049(3) 0.065(4) -0.001(3) -0.002(3) -0.022(3)
C04E 0.051(3) 0.046(3) 0.059(3) -0.011(3) 0.006(3) -0.026(3)
C04F 0.058(4) 0.071(4) 0.059(4) 0.005(3) 0.009(3) -0.024(3)
C04G 0.049(3) 0.056(4) 0.063(4) -0.018(3) 0.008(3) -0.016(3)
C04H 0.041(3) 0.041(3) 0.085(5) -0.008(3) -0.012(3) -0.007(3)
C04I 0.062(4) 0.057(4) 0.075(4) -0.018(3) 0.004(3) -0.038(3)
C04J 0.057(3) 0.060(4) 0.045(3) -0.006(3) -0.003(3) -0.027(3)
C04K 0.049(3) 0.049(3) 0.073(4) -0.007(3) -0.001(3) -0.002(3)
C04L 0.092(6) 0.084(5) 0.062(4) -0.028(4) 0.030(4) -0.032(5)
C04M 0.043(3) 0.058(4) 0.064(4) -0.014(3) 0.009(3) -0.025(3)
C04N 0.051(3) 0.038(3) 0.062(3) -0.009(2) 0.002(3) -0.023(3)
C04O 0.048(3) 0.051(3) 0.057(4) -0.005(3) -0.006(3) -0.013(3)
C04P 0.047(3) 0.058(4) 0.065(4) -0.018(3) -0.009(3) -0.014(3)
C04Q 0.052(3) 0.052(3) 0.064(4) -0.019(3) 0.005(3) -0.028(3)
C04R 0.072(4) 0.072(4) 0.045(3) -0.008(3) -0.002(3) -0.039(4)
C04S 0.048(3) 0.063(4) 0.061(4) -0.018(3) 0.009(3) -0.024(3)
C04T 0.054(3) 0.062(4) 0.058(4) -0.021(3) -0.007(3) -0.019(3)
C04U 0.050(3) 0.067(4) 0.049(3) -0.018(3) 0.000(3) -0.017(3)
C04V 0.088(6) 0.098(7) 0.102(7) 0.045(6) -0.026(6) -0.042(6)
C04W 0.074(5) 0.052(4) 0.094(5) -0.032(4) 0.017(4) -0.035(4)
C04X 0.035(3) 0.069(4) 0.081(4) -0.011(3) 0.008(3) -0.025(3)
C04Y 0.041(3) 0.050(3) 0.057(3) -0.006(3) 0.004(2) -0.022(3)
C04Z 0.071(4) 0.077(5) 0.059(4) -0.014(3) 0.019(3) -0.031(4)
C050 0.089(5) 0.070(4) 0.082(5) -0.029(4) 0.007(4) -0.049(4)
C051 0.062(4) 0.058(4) 0.062(4) -0.017(3) -0.001(3) -0.018(3)
C053 0.039(3) 0.048(3) 0.060(3) -0.012(3) 0.000(2) -0.019(2)
C054 0.040(3) 0.053(3) 0.064(4) -0.008(3) 0.007(3) -0.018(3)
C055 0.041(3) 0.063(4) 0.064(4) 0.004(3) -0.003(3) -0.031(3)
C056 0.059(3) 0.056(3) 0.056(3) -0.022(3) 0.012(3) -0.033(3)
C057 0.049(3) 0.071(4) 0.072(4) 0.001(3) -0.008(3) -0.033(3)
C058 0.048(3) 0.042(3) 0.071(4) -0.002(3) 0.012(3) -0.010(3)
C059 0.061(4) 0.057(4) 0.063(4) -0.024(3) 0.013(3) -0.024(3)
C05A 0.054(3) 0.047(3) 0.068(4) -0.014(3) -0.003(3) -0.014(3)
C05B 0.049(3) 0.072(4) 0.061(4) -0.017(3) -0.004(3) -0.015(3)
C05C 0.075(4) 0.064(4) 0.042(3) -0.009(3) -0.002(3) -0.029(3)
C05D 0.073(4) 0.053(4) 0.088(5) -0.025(4) 0.030(4) -0.036(4)
C05E 0.048(3) 0.054(3) 0.058(4) -0.016(3) 0.005(3) -0.011(3)
C05F 0.061(4) 0.062(4) 0.070(4) -0.028(3) 0.019(3) -0.026(3)
C05G 0.055(3) 0.061(4) 0.065(4) 0.010(3) -0.012(3) -0.031(3)
C05H 0.055(4) 0.065(4) 0.071(4) -0.011(3) 0.018(3) -0.033(3)
C05I 0.081(5) 0.070(5) 0.067(4) -0.021(4) 0.020(4) -0.029(4)
C05J 0.046(3) 0.050(3) 0.068(4) -0.004(3) -0.006(3) -0.020(3)
C05K 0.059(4) 0.058(4) 0.090(5) 0.007(4) -0.010(3) -0.040(3)
C05L 0.049(3) 0.060(4) 0.062(4) -0.008(3) -0.008(3) 0.000(3)
C05M 0.058(3) 0.072(4) 0.048(3) -0.003(3) 0.000(3) -0.041(3)
C05N 0.067(4) 0.062(4) 0.062(4) -0.011(3) -0.002(3) -0.029(3)
C05O 0.090(5) 0.066(4) 0.053(4) -0.016(3) -0.001(3) -0.039(4)
C05P 0.045(3) 0.041(3) 0.078(4) -0.014(3) -0.002(3) -0.011(3)
C05Q 0.058(4) 0.066(4) 0.066(4) 0.001(3) -0.007(3) -0.031(3)
C05R 0.077(5) 0.054(4) 0.078(5) -0.027(3) 0.031(4) -0.030(4)
C05S 0.072(5) 0.074(5) 0.073(5) -0.024(4) 0.028(4) -0.024(4)
C05T 0.077(5) 0.077(5) 0.077(5) -0.009(4) -0.017(4) -0.040(4)
C05U 0.073(5) 0.084(5) 0.071(5) 0.020(4) -0.004(4) -0.035(4)
C05V 0.054(3) 0.042(3) 0.075(4) -0.007(3) -0.016(3) -0.015(3)
C05W 0.106(6) 0.091(6) 0.049(4) -0.011(4) -0.006(4) -0.041(5)
C05X 0.079(4) 0.062(4) 0.045(3) -0.007(3) -0.001(3) -0.031(4)
C05Y 0.090(5) 0.077(5) 0.047(3) -0.011(3) 0.005(3) -0.035(4)
C05Z 0.051(4) 0.074(5) 0.118(7) -0.004(5) -0.009(4) -0.036(4)
C060 0.052(4) 0.088(6) 0.136(8) 0.011(6) -0.025(5) -0.042(4)
C061 0.087(5) 0.092(6) 0.059(4) -0.013(4) -0.009(4) -0.045(5)
C062 0.075(4) 0.075(4) 0.051(3) -0.007(3) -0.010(3) -0.042(4)
C063 0.080(5) 0.080(5) 0.065(4) -0.007(4) -0.009(4) -0.041(4)
C064 0.050(4) 0.090(6) 0.127(8) 0.011(5) -0.024(4) -0.039(4)
C065 0.046(4) 0.081(5) 0.130(8) -0.004(5) 0.002(4) -0.020(4)
C066 0.108(7) 0.100(6) 0.065(4) -0.012(4) -0.016(4) -0.069(6)
C067 0.077(5) 0.056(4) 0.077(5) -0.019(4) 0.025(4) -0.024(4)
C068 0.110(6) 0.100(6) 0.053(4) -0.010(4) -0.004(4) -0.072(6)
C069 0.055(3) 0.050(3) 0.076(4) 0.017(3) -0.013(3) -0.028(3)
C06A 0.111(7) 0.091(6) 0.064(4) -0.022(4) -0.012(4) -0.046(5)
C06B 0.050(4) 0.065(4) 0.111(6) 0.012(4) -0.016(4) -0.030(4)
C06C 0.061(4) 0.060(4) 0.102(6) 0.024(4) -0.010(4) -0.018(4)
C06D 0.038(4) 0.094(7) 0.165(10) 0.023(7) -0.005(5) -0.027(4)
C06E 0.077(6) 0.078(6) 0.108(7) 0.038(5) -0.010(5) -0.019(5)
C06F 0.098(6) 0.092(6) 0.048(4) -0.009(4) -0.006(4) -0.053(5)
C06G 0.061(4) 0.088(6) 0.106(6) 0.011(5) -0.012(4) -0.050(4)
C06H 0.090(7) 0.113(8) 0.161(11) 0.027(8) -0.031(7) -0.062(7)
Cl06 0.410(17) 0.164(7) 0.440(18) -0.026(9) 0.034(14) -0.057(9)
C06J 0.060(5) 0.123(9) 0.123(8) 0.026(7) -0.025(5) -0.060(6)
C06K 0.130(11) 0.149(13) 0.136(11) -0.012(10) -0.004(9) -0.074(10)
C13 0.166(16) 0.144(14) 0.160(15) -0.021(12) 0.003(12) -0.058(13)
Cl1 0.275(9) 0.210(6) 0.312(10) -0.057(7) 0.104(8) -0.146(7)
O4 0.86(11) 0.38(4) 0.61(7) 0.38(5) -0.40(7) -0.40(6)
C5 0.18(2) 0.149(17) 0.50(6) 0.00(3) 0.06(3) -0.092(16)
C6 0.25(3) 0.23(3) 0.25(3) 0.01(2) 0.08(2) -0.16(2)
C8 0.23(2) 0.116(12) 0.21(2) -0.003(13) 0.024(17) -0.090(14)
C0AA 1.06(17) 0.16(3) 0.60(9) 0.22(4) -0.40(11) -0.31(6)
Cl1A 0.292(9) 0.240(8) 0.227(7) 0.002(6) 0.028(7) -0.146(7)
Cl2A 0.246(9) 0.282(10) 0.278(9) -0.030(8) 0.050(7) -0.115(8)
C3 0.52(10) 0.21(4) 0.33(7) 0.12(5) 0.13(7) 0.02(5)
O1AA 0.56(6) 0.26(3) 0.29(3) -0.08(3) -0.23(4) 0.01(3)
C7 0.31(4) 0.42(5) 0.44(5) -0.38(5) 0.08(4) -0.15(4)
C9 1.8(3) 0.16(2) 0.14(2) 0.029(18) -0.32(7) -0.26(7)
C11 0.20(3) 0.39(6) 0.65(11) -0.40(8) -0.09(5) 0.00(4)
C20 0.51(12) 0.69(17) 0.44(10) -0.07(11) -0.25(9) -0.29(11)

loop_
_atom_type_symbol
_atom_type_description
_atom_type_scat_dispersion_real
_atom_type_scat_dispersion_imag
_atom_type_scat_source
C C 0.0033 0.0016 'International Tables Vol C Tables 4.2.6.8 and 6.1.1.4'
H H 0.0000 0.0000 'International Tables Vol C Tables 4.2.6.8 and 6.1.1.4'
Cl Cl 0.1484 0.1585 'International Tables Vol C Tables 4.2.6.8 and 6.1.1.4'
F F 0.0171 0.0103 'International Tables Vol C Tables 4.2.6.8 and 6.1.1.4'
N N 0.0061 0.0033 'International Tables Vol C Tables 4.2.6.8 and 6.1.1.4'
O O 0.0106 0.0060 'International Tables Vol C Tables 4.2.6.8 and 6.1.1.4'
P P 0.1023 0.0942 'International Tables Vol C Tables 4.2.6.8 and 6.1.1.4'

loop_
_geom_angle_atom_site_label_1
_geom_angle_atom_site_label_2
_geom_angle_atom_site_label_3
_geom_angle
_geom_angle_site_symmetry_1
_geom_angle_site_symmetry_3
_geom_angle_publ_flag
C01E P01 C017 100.4(3) . . ?
C03H P01 C017 100.6(3) . . ?
C03H P01 C01E 101.6(3) . . ?
C024 P02 C021 103.2(3) . . ?
C029 P02 C021 100.6(3) . . ?
C029 P02 C024 101.8(3) . . ?
C01M P03 C018 101.4(3) . . ?
C01M P03 C033 102.7(3) . . ?
C033 P03 C018 101.7(3) . . ?
C02T P04 C02G 102.5(3) . . ?
C04A P04 C02G 101.9(3) . . ?
C04A P04 C02T 102.1(3) . . ?
C03J P05 C00Z 100.8(3) . . ?
C03J P05 C03X 101.0(3) . . ?
C03X P05 C00Z 101.5(3) . . ?
C02L P06 C037 103.0(3) . . ?
C02L P06 C03C 101.1(3) . . ?
C03C P06 C037 102.9(3) . . ?
C039 N00N C057 117.7(6) . . ?
C01N N00Q C04B 115.4(6) . . ?
C01D N00R C04C 116.3(5) . . ?
C01X N00S C04N 116.0(5) . . ?
C02M N00T C02I 117.2(6) . . ?
C022 N00V C05C 116.5(6) . . ?
C011 C00W H00W 120.6 . . ?
C011 C00W C01M 118.8(5) . . ?
C01M C00W H00W 120.6 . . ?
C01V C00X C01D 122.1(5) . . ?
C01V C00X C02C 116.3(5) . . ?
C02C C00X C01D 121.7(5) . . ?
C019 C00Y H00Y 119.5 . . ?
C019 C00Y C020 121.0(5) . . ?
C020 C00Y H00Y 119.5 . . ?
C01Q C00Z P05 122.9(4) . . ?
C03Q C00Z P05 117.8(4) . . ?
C03Q C00Z C01Q 119.3(5) . . ?
F007 C011 C00W 118.5(5) . . ?
F007 C011 C02F 117.5(5) . . ?
C00W C011 C02F 124.0(5) . . ?
F008 C012 C01I 117.1(5) . . ?
F008 C012 C027 119.3(5) . . ?
C01I C012 C027 123.6(6) . . ?
C04D N013 C048 117.2(6) . . ?
C03S N014 C055 117.4(5) . . ?
C03A N016 C05J 117.7(6) . . ?
C01I C017 P01 122.9(4) . . ?
C01I C017 C01W 118.7(6) . . ?
C01W C017 P01 118.4(5) . . ?
C01R C018 P03 123.4(4) . . ?
C03F C018 P03 117.3(4) . . ?
C03F C018 C01R 119.3(5) . . ?
C00Y C019 H019 119.6 . . ?
C00Y C019 C01E 120.7(5) . . ?
C01E C019 H019 119.6 . . ?
C04J N01A C046 117.0(6) . . ?
C02K N01B H01B 121.6 . . ?
C02K N01B C05G 116.7(6) . . ?
C05G N01B H01B 121.6 . . ?
C02Q N01C C025 118.3(6) . . ?
N00R C01D C00X 121.4(5) . . ?
N00R C01D H01D 119.3 . . ?
C00X C01D H01D 119.3 . . ?
C019 C01E P01 117.9(4) . . ?
C01U C01E P01 122.8(4) . . ?
C01U C01E C019 119.3(5) . . ?
C049 N01F C05F 117.5(6) . . ?
C044 N01G H01G 122.4 . . ?
C04R N01G H01G 122.4 . . ?
C04R N01G C044 115.3(6) . . ?
F00H C01H C01R 117.1(5) . . ?
F00H C01H C028 117.9(5) . . ?
C028 C01H C01R 125.0(6) . . ?
C012 C01I C017 118.7(5) . . ?
C012 C01I H01I 120.6 . . ?
C017 C01I H01I 120.6 . . ?
C03V N01J C043 117.8(7) . . ?
C03L N01L C069 116.5(6) . . ?
C00W C01M P03 123.4(4) . . ?
C00W C01M C047 118.9(5) . . ?
C047 C01M P03 117.8(4) . . ?
N00Q C01N H01N 119.3 . . ?
N00Q C01N C03E 121.4(6) . . ?
C03E C01N H01N 119.3 . . ?
C03T N01P C05X 117.8(6) . . ?
C00Z C01Q H01Q 120.6 . . ?
C02U C01Q C00Z 118.8(5) . . ?
C02U C01Q H01Q 120.6 . . ?
C018 C01R H01R 121.1 . . ?
C01H C01R C018 117.8(5) . . ?
C01H C01R H01R 121.1 . . ?
C01Y C01S H01S 121.0 . . ?
C01Y C01S C02G 117.9(6) . . ?
C02G C01S H01S 121.0 . . ?
C04M N01T C04X 116.0(6) . . ?
C01E C01U H01U 120.6 . . ?
C03O C01U C01E 118.9(5) . . ?
C03O C01U H01U 120.6 . . ?
F009 C01V C00X 118.4(5) . . ?
F009 C01V C03I 117.2(5) . . ?
C00X C01V C03I 124.4(5) . . ?
C017 C01W H01W 119.3 . . ?
C017 C01W C02N 121.3(6) . . ?
C02N C01W H01W 119.3 . . ?
N00S C01X H01X 119.5 . . ?
N00S C01X C040 121.0(6) . . ?
C040 C01X H01X 119.5 . . ?
F00C C01Y C01S 117.6(6) . . ?
F00C C01Y C02X 118.4(6) . . ?
C02X C01Y C01S 124.0(5) . . ?
C02B C01Z H01Z 119.3 . . ?
C02B C01Z C033 121.5(5) . . ?
C033 C01Z H01Z 119.2 . . ?
C00Y C020 C03S 122.7(5) . . ?
C03O C020 C00Y 117.2(5) . . ?
C03O C020 C03S 120.1(5) . . ?
C03Z C021 P02 117.9(5) . . ?
C03Z C021 C05E 117.8(6) . . ?
C05E C021 P02 124.3(5) . . ?
N00V C022 H022 119.3 . . ?
N00V C022 C028 121.3(6) . . ?
C028 C022 H022 119.3 . . ?
C02T C023 H023 120.7 . . ?
C02T C023 C03D 118.6(6) . . ?
C03D C023 H023 120.7 . . ?
C02S C024 P02 117.2(4) . . ?
C032 C024 P02 124.8(5) . . ?
C032 C024 C02S 118.1(5) . . ?
N01C C025 H025 109.8 . . ?
N01C C025 C02I 108.0(5) . . ?
N01C C025 C034 109.3(5) . . ?
C02I C025 H025 109.8 . . ?
C034 C025 H025 109.8 . . ?
C034 C025 C02I 110.2(5) . . ?
C012 C027 C02M 119.5(6) . . ?
C012 C027 C02N 117.9(5) . . ?
C02N C027 C02M 122.6(5) . . ?
C01H C028 C022 122.2(5) . . ?
C01H C028 C04O 115.2(5) . . ?
C04O C028 C022 122.5(6) . . ?
C02Z C029 P02 117.5(4) . . ?
C03I C029 P02 125.0(4) . . ?
C03I C029 C02Z 117.5(5) . . ?
C01Z C02B H02B 119.6 . . ?
C01Z C02B C040 120.8(5) . . ?
C040 C02B H02B 119.6 . . ?
C00X C02C H02C 119.3 . . ?
C02Z C02C C00X 121.4(6) . . ?
C02Z C02C H02C 119.3 . . ?
C02W C02D H02D 119.0 . . ?
C02W C02D C03X 121.9(6) . . ?
C03X C02D H02D 119.0 . . ?
C02J C02E C049 121.3(6) . . ?
C054 C02E C02J 116.1(6) . . ?
C054 C02E C049 122.6(6) . . ?
C011 C02F C02K 120.6(6) . . ?
C011 C02F C05K 116.8(6) . . ?
C05K C02F C02K 122.6(6) . . ?
C01S C02G P04 123.8(5) . . ?
C05P C02G P04 117.2(4) . . ?
C05P C02G C01S 119.0(6) . . ?
C02Y C02H C03L 121.9(6) . . ?
C031 C02H C02Y 117.0(5) . . ?
C031 C02H C03L 121.0(6) . . ?
N00T C02I C025 107.6(5) . . ?
N00T C02I H02I 109.5 . . ?
N00T C02I C03P 110.0(5) . . ?
C025 C02I H02I 109.5 . . ?
C03P C02I C025 110.6(5) . . ?
C03P C02I H02I 109.5 . . ?
F00L C02J C02E 117.9(6) . . ?
F00L C02J C02V 118.1(6) . . ?
C02V C02J C02E 124.0(7) . . ?
N01B C02K C02F 122.9(6) . . ?
N01B C02K H02K 118.5 . . ?
C02F C02K H02K 118.5 . . ?
C03B C02L P06 126.0(5) . . ?
C04E C02L P06 116.0(5) . . ?
C04E C02L C03B 118.0(6) . . ?
N00T C02M C027 122.6(6) . . ?
N00T C02M H02M 118.7 . . ?
C027 C02M H02M 118.7 . . ?
C01W C02N H02N 120.1 . . ?
C027 C02N C01W 119.8(5) . . ?
C027 C02N H02N 120.1 . . ?
C03M C02P C02Q 122.1(6) . . ?
C03M C02P C04S 115.7(6) . . ?
C04S C02P C02Q 122.1(6) . . ?
N01C C02Q C02P 122.2(6) . . ?
N01C C02Q H02Q 118.9 . . ?
C02P C02Q H02Q 118.9 . . ?
C03G C02R H02R 119.2 . . ?
C03G C02R C04E 121.5(6) . . ?
C04E C02R H02R 119.2 . . ?
C024 C02S H02S 119.1 . . ?
C02Y C02S C024 121.8(6) . . ?
C02Y C02S H02S 119.1 . . ?
C023 C02T P04 123.8(5) . . ?
C023 C02T C03N 118.3(5) . . ?
C03N C02T P04 117.7(4) . . ?
F00D C02U C01Q 118.5(5) . . ?
F00D C02U C03E 118.8(5) . . ?
C01Q C02U C03E 122.7(5) . . ?
C02J C02V H02V 120.4 . . ?
C02J C02V C04A 119.2(6) . . ?
C04A C02V H02V 120.4 . . ?
C02D C02W H02W 119.2 . . ?
C02D C02W C036 121.5(6) . . ?
C036 C02W H02W 119.2 . . ?
C01Y C02X C03A 120.6(5) . . ?
C01Y C02X C05A 117.2(6) . . ?
C05A C02X C03A 122.0(6) . . ?
C02H C02Y H02Y 119.9 . . ?
C02S C02Y C02H 120.1(6) . . ?
C02S C02Y H02Y 119.9 . . ?
C029 C02Z H02Z 119.5 . . ?
C02C C02Z C029 121.1(5) . . ?
C02C C02Z H02Z 119.5 . . ?
C037 C030 H030 121.0 . . ?
C037 C030 C05H 118.0(7) . . ?
C05H C030 H030 121.0 . . ?
F00K C031 C02H 118.7(5) . . ?
F00K C031 C032 117.6(6) . . ?
C02H C031 C032 123.7(6) . . ?
C024 C032 C031 119.3(6) . . ?
C024 C032 H032 120.3 . . ?
C031 C032 H032 120.3 . . ?
C01Z C033 P03 117.5(4) . . ?
C056 C033 P03 124.3(5) . . ?
C056 C033 C01Z 118.2(5) . . ?
C025 C034 H03A 109.3 . . ?
C025 C034 H03B 109.3 . . ?
C025 C034 C03Y 111.5(6) . . ?
H03A C034 H03B 108.0 . . ?
C03Y C034 H03A 109.3 . . ?
C03Y C034 H03B 109.3 . . ?
C03E C035 H035 119.5 . . ?
C03Q C035 H035 119.5 . . ?
C03Q C035 C03E 121.0(6) . . ?
C02W C036 C04J 122.0(5) . . ?
C04P C036 C02W 116.4(6) . . ?
C04P C036 C04J 121.6(6) . . ?
C030 C037 P06 122.9(5) . . ?
C05D C037 P06 117.7(5) . . ?
C05D C037 C030 119.3(6) . . ?
C03J C038 H038 120.8 . . ?
C03M C038 H038 120.8 . . ?
C03M C038 C03J 118.4(6) . . ?
N00N C039 H039 119.5 . . ?
N00N C039 C03G 121.0(6) . . ?
C03G C039 H039 119.5 . . ?
N016 C03A C02X 121.7(6) . . ?
N016 C03A H03H 119.2 . . ?
C02X C03A H03H 119.2 . . ?
C02L C03B H03J 120.6 . . ?
C04F C03B C02L 118.8(6) . . ?
C04F C03B H03J 120.6 . . ?
C04K C03C P06 117.9(5) . . ?
C05V C03C P06 123.7(5) . . ?
C05V C03C C04K 118.3(6) . . ?
F00P C03D C023 117.4(6) . . ?
F00P C03D C041 118.9(5) . . ?
C041 C03D C023 123.8(6) . . ?
C02U C03E C01N 118.6(5) . . ?
C02U C03E C035 117.3(6) . . ?
C035 C03E C01N 124.1(6) . . ?
C018 C03F H03G 119.3 . . ?
C018 C03F C04O 121.5(6) . . ?
C04O C03F H03G 119.3 . . ?
C02R C03G C039 121.9(6) . . ?
C02R C03G C04F 116.8(6) . . ?
C04F C03G C039 121.3(6) . . ?
C04U C03H P01 123.3(5) . . ?
C051 C03H P01 119.7(5) . . ?
C051 C03H C04U 117.0(6) . . ?
C01V C03I C029 119.2(5) . . ?
C01V C03I H03I 120.4 . . ?
C029 C03I H03I 120.4 . . ?
C038 C03J P05 124.4(5) . . ?
C038 C03J C04Q 117.3(6) . . ?
C04Q C03J P05 118.3(5) . . ?
N01L C03L C02H 122.3(6) . . ?
N01L C03L H03L 118.9 . . ?
C02H C03L H03L 118.9 . . ?
F010 C03M C02P 117.4(6) . . ?
F010 C03M C038 116.8(6) . . ?
C038 C03M C02P 125.6(6) . . ?
C02T C03N H03N 119.2 . . ?
C03W C03N C02T 121.6(6) . . ?
C03W C03N H03N 119.2 . . ?
F00B C03O C01U 118.3(5) . . ?
F00B C03O C020 118.7(5) . . ?
C01U C03O C020 123.0(5) . . ?
C02I C03P H03C 109.4 . . ?
C02I C03P H03D 109.4 . . ?
C02I C03P C04Z 111.1(6) . . ?
H03C C03P H03D 108.0 . . ?
C04Z C03P H03C 109.4 . . ?
C04Z C03P H03D 109.4 . . ?
C00Z C03Q H03Q 119.6 . . ?
C035 C03Q C00Z 120.8(6) . . ?
C035 C03Q H03Q 119.6 . . ?
F00J C03R C040 117.2(6) . . ?
C056 C03R F00J 118.4(6) . . ?
C056 C03R C040 124.4(6) . . ?
N014 C03S C020 121.2(5) . . ?
N014 C03S H03S 119.4 . . ?
C020 C03S H03S 119.4 . . ?
N01P C03T H03T 118.9 . . ?
N01P C03T C03U 122.1(6) . . ?
C03U C03T H03T 118.9 . . ?
C04G C03U C03T 122.1(6) . . ?
C04G C03U C059 117.2(6) . . ?
C059 C03U C03T 120.6(6) . . ?
N01J C03V H03V 119.0 . . ?
N01J C03V C058 122.0(8) . . ?
C058 C03V H03V 119.0 . . ?
C03N C03W H03W 119.7 . . ?
C03N C03W C041 120.7(6) . . ?
C041 C03W H03W 119.7 . . ?
C02D C03X P05 118.2(5) . . ?
C02D C03X C04T 118.0(6) . . ?
C04T C03X P05 123.8(5) . . ?
C034 C03Y H03E 109.6 . . ?
C034 C03Y H03F 109.6 . . ?
H03E C03Y H03F 108.1 . . ?
C04Z C03Y C034 110.2(6) . . ?
C04Z C03Y H03E 109.6 . . ?
C04Z C03Y H03F 109.7 . . ?
C021 C03Z H03Z 118.9 . . ?
C021 C03Z C059 122.1(6) . . ?
C059 C03Z H03Z 119.0 . . ?
C02B C040 C01X 123.0(5) . . ?
C03R C040 C01X 121.1(5) . . ?
C03R C040 C02B 115.8(5) . . ?
C03D C041 C04M 119.6(6) . . ?
C03W C041 C03D 117.0(5) . . ?
C03W C041 C04M 123.3(6) . . ?
H04D C042 H04E 107.9 . . ?
C04N C042 H04D 109.2 . . ?
C04N C042 H04E 109.2 . . ?
C04N C042 C04W 112.1(6) . . ?
C04W C042 H04D 109.2 . . ?
C04W C042 H04E 109.2 . . ?
N01J C043 H043 109.2 . . ?
N01J C043 C05F 109.0(6) . . ?
N01J C043 C067 111.1(6) . . ?
C05F C043 H043 109.2 . . ?
C067 C043 H043 109.2 . . ?
C067 C043 C05F 109.1(6) . . ?
N01G C044 H044 109.7 . . ?
N01G C044 C046 107.5(5) . . ?
N01G C044 C068 110.2(6) . . ?
C046 C044 H044 109.6 . . ?
C068 C044 H044 109.7 . . ?
C068 C044 C046 110.2(5) . . ?
N01A C046 C044 107.4(5) . . ?
N01A C046 H046 110.1 . . ?
N01A C046 C062 109.7(6) . . ?
C044 C046 H046 110.1 . . ?
C062 C046 C044 109.4(5) . . ?
C062 C046 H046 110.1 . . ?
C01M C047 H047 119.2 . . ?
C01M C047 C05K 121.7(6) . . ?
C05K C047 H047 119.2 . . ?
N013 C048 H048 109.3 . . ?
N013 C048 C05J 107.0(6) . . ?
N013 C048 C05Q 109.5(6) . . ?
C05J C048 H048 109.3 . . ?
C05Q C048 H048 109.3 . . ?
C05Q C048 C05J 112.5(6) . . ?
N01F C049 C02E 121.4(7) . . ?
N01F C049 H049 119.3 . . ?
C02E C049 H049 119.3 . . ?
C02V C04A P04 125.3(4) . . ?
C02V C04A C053 118.6(6) . . ?
C053 C04A P04 116.0(4) . . ?
N00Q C04B H04B 109.7 . . ?
N00Q C04B C055 108.4(6) . . ?
N00Q C04B C05Z 109.2(6) . . ?
C055 C04B H04B 109.7 . . ?
C05Z C04B H04B 109.7 . . ?
C05Z C04B C055 110.1(6) . . ?
N00R C04C H04F 109.5 . . ?
N00R C04C C04I 109.7(5) . . ?
N00R C04C C04N 108.7(5) . . ?
C04I C04C H04F 109.5 . . ?
C04I C04C C04N 109.9(5) . . ?
C04N C04C H04F 109.5 . . ?
N013 C04D H04P 119.5 . . ?
N013 C04D C04Y 120.9(6) . . ?
C04Y C04D H04P 119.6 . . ?
C02L C04E C02R 120.8(6) . . ?
C02L C04E H04V 119.6 . . ?
C02R C04E H04V 119.6 . . ?
F015 C04F C03G 118.5(6) . . ?
C03B C04F F015 117.4(6) . . ?
C03B C04F C03G 124.1(6) . . ?
F00F C04G C03U 118.8(6) . . ?
F00F C04G C05E 117.5(6) . . ?
C03U C04G C05E 123.7(6) . . ?
F00I C04H C04Y 117.4(6) . . ?
F00I C04H C05V 118.4(6) . . ?
C05V C04H C04Y 124.2(6) . . ?
C04C C04I H04G 109.3 . . ?
C04C C04I H04H 109.3 . . ?
H04G C04I H04H 108.0 . . ?
C050 C04I C04C 111.4(6) . . ?
C050 C04I H04G 109.3 . . ?
C050 C04I H04H 109.4 . . ?
N01A C04J C036 120.2(6) . . ?
N01A C04J H04J 119.9 . . ?
C036 C04J H04J 119.9 . . ?
C03C C04K H04W 119.5 . . ?
C05L C04K C03C 121.0(6) . . ?
C05L C04K H04W 119.5 . . ?
H04X C04L H04Y 108.0 . . ?
C05I C04L H04X 109.5 . . ?
C05I C04L H04Y 109.4 . . ?
C05S C04L H04X 109.5 . . ?
C05S C04L H04Y 109.4 . . ?
C05S C04L C05I 111.0(7) . . ?
N01T C04M C041 122.1(6) . . ?
N01T C04M H04Z 119.0 . . ?
C041 C04M H04Z 119.0 . . ?
N00S C04N C042 110.7(5) . . ?
N00S C04N C04C 106.8(5) . . ?
N00S C04N H04N 109.8 . . ?
C042 C04N C04C 110.0(5) . . ?
C042 C04N H04N 109.8 . . ?
C04C C04N H04N 109.8 . . ?
C028 C04O H04O 119.4 . . ?
C03F C04O C028 121.2(6) . . ?
C03F C04O H04O 119.4 . . ?
F00E C04P C036 119.0(6) . . ?
F00E C04P C04T 117.7(6) . . ?
C04T C04P C036 123.3(6) . . ?
C03J C04Q H04Q 119.0 . . ?
C04S C04Q C03J 121.9(6) . . ?
C04S C04Q H04Q 119.1 . . ?
N01G C04R H04R 118.0 . . ?
N01G C04R C05M 123.9(7) . . ?
C05M C04R H04R 118.1 . . ?
C02P C04S H04S 119.5 . . ?
C04Q C04S C02P 121.0(6) . . ?
C04Q C04S H04S 119.5 . . ?
C03X C04T H04T 120.7 . . ?
C04P C04T C03X 118.7(6) . . ?
C04P C04T H04T 120.6 . . ?
C03H C04U H04U 120.4 . . ?
C05B C04U C03H 119.2(6) . . ?
C05B C04U H04U 120.4 . . ?
H04I C04V H04K 108.0 . . ?
C05U C04V H04I 109.4 . . ?
C05U C04V H04K 109.5 . . ?
C06E C04V H04I 109.4 . . ?
C06E C04V H04K 109.5 . . ?
C06E C04V C05U 110.9(9) . . ?
C042 C04W H04L 109.6 . . ?
C042 C04W H04M 109.5 . . ?
H04L C04W H04M 108.1 . . ?
C050 C04W C042 110.5(6) . . ?
C050 C04W H04L 109.6 . . ?
C050 C04W H04M 109.5 . . ?
N01T C04X H04 109.1 . . ?
N01T C04X C057 107.5(5) . . ?
N01T C04X C065 112.0(6) . . ?
C057 C04X H04 109.1 . . ?
C065 C04X H04 109.1 . . ?
C065 C04X C057 110.0(7) . . ?
C04H C04Y C04D 120.9(6) . . ?
C04H C04Y C05L 115.6(6) . . ?
C05L C04Y C04D 123.2(6) . . ?
C03P C04Z H04A 109.7 . . ?
C03P C04Z H04C 109.7 . . ?
C03Y C04Z C03P 110.0(6) . . ?
C03Y C04Z H04A 109.7 . . ?
C03Y C04Z H04C 109.7 . . ?
H04A C04Z H04C 108.2 . . ?
C04I C050 C04W 112.2(6) . . ?
C04I C050 H05C 109.2 . . ?
C04I C050 H05D 109.2 . . ?
C04W C050 H05C 109.1 . . ?
C04W C050 H05D 109.2 . . ?
H05C C050 H05D 107.9 . . ?
C03H C051 H051 118.7 . . ?
C05O C051 C03H 122.6(6) . . ?
C05O C051 H051 118.7 . . ?
C04A C053 H053 119.6 . . ?
C04A C053 C054 120.8(6) . . ?
C054 C053 H053 119.6 . . ?
C02E C054 C053 121.2(6) . . ?
C02E C054 H054 119.4 . . ?
C053 C054 H054 119.4 . . ?
N014 C055 C04B 106.8(5) . . ?
N014 C055 H055 109.6 . . ?
N014 C055 C06B 109.6(5) . . ?
C04B C055 H055 109.6 . . ?
C06B C055 C04B 111.7(6) . . ?
C06B C055 H055 109.6 . . ?
C033 C056 H056 120.3 . . ?
C03R C056 C033 119.3(6) . . ?
C03R C056 H056 120.3 . . ?
N00N C057 C04X 107.2(6) . . ?
N00N C057 H057 109.8 . . ?
N00N C057 C06G 110.1(6) . . ?
C04X C057 H057 109.8 . . ?
C06G C057 C04X 110.2(7) . . ?
C06G C057 H057 109.7 . . ?
C05H C058 C03V 120.4(7) . . ?
C05H C058 C05R 116.2(6) . . ?
C05R C058 C03V 123.3(7) . . ?
C03U C059 H059 119.9 . . ?
C03Z C059 C03U 120.1(6) . . ?
C03Z C059 H059 119.9 . . ?
C02X C05A H05P 119.5 . . ?
C05P C05A C02X 120.9(6) . . ?
C05P C05A H05P 119.6 . . ?
F00U C05B C04U 117.4(6) . . ?
F00U C05B C05M 117.4(6) . . ?
C05M C05B C04U 125.2(7) . . ?
N00V C05C H05E 109.7 . . ?
N00V C05C C05X 108.1(6) . . ?
N00V C05C C061 110.0(6) . . ?
C05X C05C H05E 109.7 . . ?
C061 C05C H05E 109.8 . . ?
C061 C05C C05X 109.5(6) . . ?
C037 C05D H05Q 119.3 . . ?
C037 C05D C05R 121.4(7) . . ?
C05R C05D H05Q 119.3 . . ?
C021 C05E C04G 119.1(6) . . ?
C021 C05E H05F 120.4 . . ?
C04G C05E H05F 120.5 . . ?
N01F C05F C043 107.7(6) . . ?
N01F C05F H05R 109.5 . . ?
N01F C05F C05I 109.7(6) . . ?
C043 C05F H05R 109.5 . . ?
C05I C05F C043 110.9(6) . . ?
C05I C05F H05R 109.5 . . ?
N01B C05G H05G 109.4 . . ?
N01B C05G C05U 110.1(6) . . ?
N01B C05G C069 108.1(6) . . ?
C05U C05G H05G 109.3 . . ?
C069 C05G H05G 109.4 . . ?
C069 C05G C05U 110.5(7) . . ?
F02A C05H C030 116.8(7) . . ?
C058 C05H F02A 119.3(6) . . ?
C058 C05H C030 123.9(7) . . ?
C04L C05I C05F 111.1(7) . . ?
C04L C05I H05S 109.4 . . ?
C04L C05I H05T 109.4 . . ?
C05F C05I H05S 109.4 . . ?
C05F C05I H05T 109.4 . . ?
H05S C05I H05T 108.0 . . ?
N016 C05J C048 107.0(5) . . ?
N016 C05J H05U 109.7 . . ?
N016 C05J C05N 110.9(5) . . ?
C048 C05J H05U 109.7 . . ?
C05N C05J C048 110.0(6) . . ?
C05N C05J H05U 109.7 . . ?
C02F C05K H05K 120.0 . . ?
C047 C05K C02F 119.9(6) . . ?
C047 C05K H05K 120.0 . . ?
C04K C05L C04Y 122.0(6) . . ?
C04K C05L H05V 119.0 . . ?
C04Y C05L H05V 119.0 . . ?
C05B C05M C04R 121.1(7) . . ?
C05B C05M C05O 115.0(6) . . ?
C05O C05M C04R 123.9(7) . . ?
C05J C05N H05W 109.3 . . ?
C05J C05N H05Y 109.3 . . ?
C05J C05N C05T 111.7(6) . . ?
H05W C05N H05Y 107.9 . . ?
C05T C05N H05W 109.2 . . ?
C05T C05N H05Y 109.3 . . ?
C051 C05O C05M 120.9(7) . . ?
C051 C05O H05O 119.5 . . ?
C05M C05O H05O 119.5 . . ?
C02G C05P H05Z 119.6 . . ?
C05A C05P C02G 120.9(6) . . ?
C05A C05P H05Z 119.6 . . ?
C048 C05Q H05 109.6 . . ?
C048 C05Q H 109.5 . . ?
C048 C05Q C063 110.6(6) . . ?
H05 C05Q H 108.1 . . ?
C063 C05Q H05 109.6 . . ?
C063 C05Q H 109.5 . . ?
C058 C05R C05D 121.3(7) . . ?
C058 C05R H0AA 119.3 . . ?
C05D C05R H0AA 119.3 . . ?
C04L C05S H1AA 109.6 . . ?
C04L C05S HA 109.5 . . ?
C04L C05S C067 110.3(7) . . ?
H1AA C05S HA 108.1 . . ?
C067 C05S H1AA 109.6 . . ?
C067 C05S HA 109.6 . . ?
C05N C05T H2AA 109.6 . . ?
C05N C05T HB 109.6 . . ?
C05N C05T C063 110.2(7) . . ?
H2AA C05T HB 108.1 . . ?
C063 C05T H2AA 109.6 . . ?
C063 C05T HB 109.6 . . ?
C04V C05U C05G 111.4(7) . . ?
C04V C05U H05H 109.3 . . ?
C04V C05U H05I 109.4 . . ?
C05G C05U H05H 109.3 . . ?
C05G C05U H05I 109.4 . . ?
H05H C05U H05I 108.0 . . ?
C03C C05V H3AA 120.6 . . ?
C04H C05V C03C 118.8(6) . . ?
C04H C05V H3AA 120.6 . . ?
H05J C05W H05L 108.0 . . ?
C05Y C05W H05J 109.3 . . ?
C05Y C05W H05L 109.4 . . ?
C06A C05W H05J 109.3 . . ?
C06A C05W H05L 109.3 . . ?
C06A C05W C05Y 111.6(7) . . ?
N01P C05X C05C 108.0(5) . . ?
N01P C05X H05X 109.3 . . ?
N01P C05X C05Y 110.4(6) . . ?
C05C C05X H05X 109.3 . . ?
C05Y C05X C05C 110.6(6) . . ?
C05Y C05X H05X 109.3 . . ?
C05W C05Y C05X 110.9(7) . . ?
C05W C05Y H05M 109.5 . . ?
C05W C05Y H05N 109.5 . . ?
C05X C05Y H05M 109.4 . . ?
C05X C05Y H05N 109.4 . . ?
H05M C05Y H05N 108.0 . . ?
C04B C05Z H05A 109.7 . . ?
C04B C05Z H05B 109.6 . . ?
H05A C05Z H05B 108.1 . . ?
C060 C05Z C04B 110.2(7) . . ?
C060 C05Z H05A 109.7 . . ?
C060 C05Z H05B 109.5 . . ?
C05Z C060 H06A 109.3 . . ?
C05Z C060 H06B 109.4 . . ?
H06A C060 H06B 108.0 . . ?
C064 C060 C05Z 111.3(8) . . ?
C064 C060 H06A 109.3 . . ?
C064 C060 H06B 109.4 . . ?
C05C C061 H06O 109.3 . . ?
C05C C061 H06P 109.2 . . ?
H06O C061 H06P 107.9 . . ?
C06A C061 C05C 112.1(7) . . ?
C06A C061 H06O 109.2 . . ?
C06A C061 H06P 109.2 . . ?
C046 C062 H06C 109.1 . . ?
C046 C062 H06D 109.1 . . ?
C046 C062 C06F 112.3(6) . . ?
H06C C062 H06D 107.9 . . ?
C06F C062 H06C 109.1 . . ?
C06F C062 H06D 109.2 . . ?
C05Q C063 H06W 109.8 . . ?
C05Q C063 H06X 109.7 . . ?
C05T C063 C05Q 109.6(7) . . ?
C05T C063 H06W 109.8 . . ?
C05T C063 H06X 109.8 . . ?
H06W C063 H06X 108.2 . . ?
C060 C064 H06E 109.4 . . ?
C060 C064 H06F 109.4 . . ?
C060 C064 C06B 111.2(8) . . ?
H06E C064 H06F 108.0 . . ?
C06B C064 H06E 109.4 . . ?
C06B C064 H06F 109.4 . . ?
C04X C065 H06Y 109.3 . . ?
C04X C065 HC 109.4 . . ?
H06Y C065 HC 108.0 . . ?
C06D C065 C04X 111.5(8) . . ?
C06D C065 H06Y 109.4 . . ?
C06D C065 HC 109.3 . . ?
H06G C066 H06H 108.0 . . ?
C068 C066 H06G 109.5 . . ?
C068 C066 H06H 109.5 . . ?
C06F C066 H06G 109.5 . . ?
C06F C066 H06H 109.4 . . ?
C06F C066 C068 110.9(7) . . ?
C043 C067 H06Z 109.4 . . ?
C043 C067 HD 109.4 . . ?
C05S C067 C043 111.0(6) . . ?
C05S C067 H06Z 109.5 . . ?
C05S C067 HD 109.4 . . ?
H06Z C067 HD 108.0 . . ?
C044 C068 H06I 109.6 . . ?
C044 C068 H06J 109.6 . . ?
C066 C068 C044 110.4(7) . . ?
C066 C068 H06I 109.6 . . ?
C066 C068 H06J 109.6 . . ?
H06I C068 H06J 108.1 . . ?
N01L C069 C05G 108.7(6) . . ?
N01L C069 H069 108.8 . . ?
N01L C069 C06C 109.9(6) . . ?
C05G C069 H069 108.8 . . ?
C06C C069 C05G 111.6(7) . . ?
C06C C069 H069 108.8 . . ?
C05W C06A C061 111.0(8) . . ?
C05W C06A H06Q 109.5 . . ?
C05W C06A H06R 109.4 . . ?
C061 C06A H06Q 109.4 . . ?
C061 C06A H06R 109.4 . . ?
H06Q C06A H06R 108.0 . . ?
C055 C06B H06K 109.2 . . ?
C055 C06B H06L 109.2 . . ?
C064 C06B C055 112.2(6) . . ?
C064 C06B H06K 109.2 . . ?
C064 C06B H06L 109.2 . . ?
H06K C06B H06L 107.9 . . ?
C069 C06C H06S 109.4 . . ?
C069 C06C H06T 109.5 . . ?
H06S C06C H06T 108.0 . . ?
C06E C06C C069 110.9(7) . . ?
C06E C06C H06S 109.4 . . ?
C06E C06C H06T 109.5 . . ?
C065 C06D H06 108.6 . . ?
C065 C06D HE 108.7 . . ?
H06 C06D HE 107.6 . . ?
C06J C06D C065 114.4(9) . . ?
C06J C06D H06 108.6 . . ?
C06J C06D HE 108.7 . . ?
C04V C06E C06C 111.2(9) . . ?
C04V C06E H06U 109.4 . . ?
C04V C06E H06V 109.4 . . ?
C06C C06E H06U 109.4 . . ?
C06C C06E H06V 109.4 . . ?
H06U C06E H06V 108.0 . . ?
C062 C06F H06M 109.7 . . ?
C062 C06F H06N 109.7 . . ?
C066 C06F C062 109.7(7) . . ?
C066 C06F H06M 109.7 . . ?
C066 C06F H06N 109.7 . . ?
H06M C06F H06N 108.2 . . ?
C057 C06G H4AA 109.6 . . ?
C057 C06G HF 109.6 . . ?
H4AA C06G HF 108.1 . . ?
C06J C06G C057 110.3(7) . . ?
C06J C06G H4AA 109.6 . . ?
C06J C06G HF 109.6 . . ?
Cl0A C06H H6AA 109.1 . . ?
Cl00 C06H Cl0A 106.8(7) . . ?
Cl00 C06H Cl2 113.8(8) . . ?
Cl00 C06H H6AA 109.1 . . ?
Cl2 C06H Cl0A 108.8(8) . . ?
Cl2 C06H H6AA 109.1 . . ?
C06D C06J C06G 113.0(9) . . ?
C06D C06J H5AA 109.0 . . ?
C06D C06J HG 109.1 . . ?
C06G C06J H5AA 109.0 . . ?
C06G C06J HG 109.0 . . ?
H5AA C06J HG 107.8 . . ?
Cl3A C06K H7AA 106.7 . . ?
Cl01 C06K Cl3A 111.1(9) . . ?
Cl01 C06K Cl3 115.5(11) . . ?
Cl01 C06K H7AA 106.7 . . ?
Cl3 C06K Cl3A 109.7(10) . . ?
Cl3 C06K H7AA 106.7 . . ?
Cl02 C13 Cl03 111.9(12) . . ?
Cl02 C13 Cl06 113.9(14) . . ?
Cl02 C13 H13 107.8 . . ?
Cl03 C13 H13 107.9 . . ?
Cl06 C13 Cl03 107.3(13) . . ?
Cl06 C13 H13 107.9 . . ?
C8 O4 C6 95(4) . . ?
H5A C5 H5B 109.0 . . ?
H5A C5 H5C 109.1 . . ?
H5B C5 H5C 109.0 . . ?
C8 C5 H5A 109.8 . . ?
C8 C5 H5B 109.5 . . ?
C8 C5 H5C 110.4 . . ?
O4 C6 H6A 114.6 . . ?
O4 C6 H6B 116.1 . . ?
H6A C6 H6B 112.2 . . ?
C0AA C6 O4 80(4) . . ?
C0AA C6 H6A 113.9 . . ?
C0AA C6 H6B 116.5 . . ?
O4 C8 C5 95(3) . . ?
O4 C8 H8 132.8 . . ?
C5 C8 H8 132.4 . . ?
C6 C0AA H0AB 109.0 . . ?
C6 C0AA H0AC 111.2 . . ?
C6 C0AA H0AD 109.2 . . ?
H0AB C0AA H0AC 108.9 . . ?
H0AB C0AA H0AD 109.2 . . ?
H0AC C0AA H0AD 109.3 . . ?
O1AA C3 C9 62(8) . . ?
O1AA C3 C20 70(7) . . ?
C9 C3 C20 130(4) . . ?
C3 O1AA C20 80(8) . . ?
Cl1 C7 Cl1A 105.6(19) . . ?
Cl2A C7 Cl1 149(4) . . ?
Cl2A C7 Cl1A 103.5(19) . . ?
C3 C9 H9A 108.3 . . ?
C3 C9 H9B 109.5 . . ?
C3 C9 H9C 112.0 . . ?
H9A C9 H9B 109.2 . . ?
H9A C9 H9C 108.5 . . ?
H9B C9 H9C 109.3 . . ?
H11A C11 H11B 109.3 . . ?
H11A C11 H11C 109.2 . . ?
H11B C11 H11C 109.3 . . ?
C20 C11 H11A 110.9 . . ?
C20 C11 H11B 109.3 . . ?
C20 C11 H11C 108.7 . . ?
O1AA C20 C3 30(3) . . ?
C11 C20 C3 150(8) . . ?
C11 C20 O1AA 134(6) . . ?

loop_
_geom_bond_atom_site_label_1
_geom_bond_atom_site_label_2
_geom_bond_distance
_geom_bond_site_symmetry_2
_geom_bond_publ_flag
P01 C017 1.845(6) . ?
P01 C01E 1.850(6) . ?
P01 C03H 1.847(6) . ?
P02 C021 1.845(7) . ?
P02 C024 1.843(6) . ?
P02 C029 1.823(6) . ?
P03 C018 1.857(6) . ?
P03 C01M 1.849(6) . ?
P03 C033 1.851(6) . ?
P04 C02G 1.852(6) . ?
P04 C02T 1.835(6) . ?
P04 C04A 1.831(6) . ?
P05 C00Z 1.846(6) . ?
P05 C03J 1.842(6) . ?
P05 C03X 1.844(7) . ?
P06 C02L 1.839(6) . ?
P06 C037 1.856(6) . ?
P06 C03C 1.845(7) . ?
F007 C011 1.360(6) . ?
F008 C012 1.356(7) . ?
F009 C01V 1.360(6) . ?
Cl0A C06H 1.779(16) . ?
F00B C03O 1.346(7) . ?
F00C C01Y 1.370(7) . ?
F00D C02U 1.355(7) . ?
F00E C04P 1.352(8) . ?
F00F C04G 1.367(8) . ?
Cl00 C06H 1.712(16) . ?
F00H C01H 1.363(7) . ?
F00I C04H 1.369(8) . ?
F00J C03R 1.376(7) . ?
F00K C031 1.368(8) . ?
F00L C02J 1.371(9) . ?
Cl3A C06K 1.720(16) . ?
N00N C039 1.269(9) . ?
N00N C057 1.468(9) . ?
Cl2 C06H 1.769(12) . ?
F00P C03D 1.362(8) . ?
N00Q C01N 1.272(8) . ?
N00Q C04B 1.480(9) . ?
N00R C01D 1.272(8) . ?
N00R C04C 1.470(8) . ?
N00S C01X 1.267(8) . ?
N00S C04N 1.470(8) . ?
N00T C02I 1.475(8) . ?
N00T C02M 1.271(8) . ?
F00U C05B 1.367(9) . ?
N00V C022 1.290(8) . ?
N00V C05C 1.465(9) . ?
C00W H00W 0.9400 . ?
C00W C011 1.381(8) . ?
C00W C01M 1.395(8) . ?
C00X C01D 1.477(8) . ?
C00X C01V 1.377(8) . ?
C00X C02C 1.407(8) . ?
C00Y H00Y 0.9400 . ?
C00Y C019 1.397(9) . ?
C00Y C020 1.402(8) . ?
C00Z C01Q 1.401(8) . ?
C00Z C03Q 1.392(9) . ?
F010 C03M 1.368(8) . ?
C011 C02F 1.396(8) . ?
C012 C01I 1.388(9) . ?
C012 C027 1.385(8) . ?
N013 C048 1.478(10) . ?
N013 C04D 1.270(8) . ?
N014 C03S 1.269(8) . ?
N014 C055 1.481(8) . ?
F015 C04F 1.377(8) . ?
N016 C03A 1.252(9) . ?
N016 C05J 1.484(9) . ?
C017 C01I 1.409(9) . ?
C017 C01W 1.400(8) . ?
C018 C01R 1.400(8) . ?
C018 C03F 1.385(9) . ?
C019 H019 0.9400 . ?
C019 C01E 1.410(8) . ?
N01A C046 1.455(9) . ?
N01A C04J 1.273(8) . ?
N01B H01B 0.8700 . ?
N01B C02K 1.283(8) . ?
N01B C05G 1.482(8) . ?
N01C C025 1.464(8) . ?
N01C C02Q 1.257(9) . ?
C01D H01D 0.9400 . ?
C01E C01U 1.398(8) . ?
N01F C049 1.273(9) . ?
N01F C05F 1.471(9) . ?
N01G H01G 0.8700 . ?
N01G C044 1.473(9) . ?
N01G C04R 1.276(9) . ?
C01H C01R 1.381(9) . ?
C01H C028 1.392(9) . ?
C01I H01I 0.9400 . ?
N01J C03V 1.266(10) . ?
N01J C043 1.465(9) . ?
Cl01 C06K 1.601(16) . ?
N01L C03L 1.267(9) . ?
N01L C069 1.469(9) . ?
C01M C047 1.393(9) . ?
C01N H01N 0.9400 . ?
C01N C03E 1.487(9) . ?
Cl3 C06K 1.694(18) . ?
N01P C03T 1.271(9) . ?
N01P C05X 1.462(10) . ?
C01Q H01Q 0.9400 . ?
C01Q C02U 1.388(8) . ?
C01R H01R 0.9400 . ?
C01S H01S 0.9400 . ?
C01S C01Y 1.396(9) . ?
C01S C02G 1.410(8) . ?
N01T C04M 1.277(9) . ?
N01T C04X 1.457(8) . ?
C01U H01U 0.9400 . ?
C01U C03O 1.399(8) . ?
C01V C03I 1.378(8) . ?
C01W H01W 0.9400 . ?
C01W C02N 1.408(9) . ?
C01X H01X 0.9400 . ?
C01X C040 1.491(8) . ?
C01Y C02X 1.382(10) . ?
C01Z H01Z 0.9400 . ?
C01Z C02B 1.380(9) . ?
C01Z C033 1.402(9) . ?
C020 C03O 1.405(8) . ?
C020 C03S 1.478(8) . ?
C021 C03Z 1.388(9) . ?
C021 C05E 1.402(9) . ?
C022 H022 0.9400 . ?
C022 C028 1.469(9) . ?
C023 H023 0.9400 . ?
C023 C02T 1.393(9) . ?
C023 C03D 1.399(9) . ?
C024 C02S 1.404(9) . ?
C024 C032 1.388(9) . ?
C025 H025 0.9900 . ?
C025 C02I 1.556(9) . ?
C025 C034 1.539(10) . ?
C027 C02M 1.470(9) . ?
C027 C02N 1.402(9) . ?
C028 C04O 1.412(9) . ?
C029 C02Z 1.412(8) . ?
C029 C03I 1.412(8) . ?
F02A C05H 1.361(9) . ?
C02B H02B 0.9400 . ?
C02B C040 1.411(8) . ?
C02C H02C 0.9400 . ?
C02C C02Z 1.383(9) . ?
C02D H02D 0.9400 . ?
C02D C02W 1.367(10) . ?
C02D C03X 1.397(9) . ?
C02E C02J 1.400(10) . ?
C02E C049 1.474(9) . ?
C02E C054 1.394(10) . ?
C02F C02K 1.474(9) . ?
C02F C05K 1.403(9) . ?
C02G C05P 1.398(9) . ?
C02H C02Y 1.411(9) . ?
C02H C031 1.374(9) . ?
C02H C03L 1.490(8) . ?
C02I H02I 0.9900 . ?
C02I C03P 1.520(9) . ?
C02J C02V 1.374(10) . ?
C02K H02K 0.9400 . ?
C02L C03B 1.411(9) . ?
C02L C04E 1.392(8) . ?
C02M H02M 0.9400 . ?
C02N H02N 0.9400 . ?
Cl02 C13 1.59(2) . ?
C02P C02Q 1.487(8) . ?
C02P C03M 1.373(10) . ?
C02P C04S 1.414(10) . ?
C02Q H02Q 0.9400 . ?
C02R H02R 0.9400 . ?
C02R C03G 1.364(9) . ?
C02R C04E 1.399(9) . ?
C02S H02S 0.9400 . ?
C02S C02Y 1.388(9) . ?
C02T C03N 1.409(9) . ?
C02U C03E 1.399(8) . ?
C02V H02V 0.9400 . ?
C02V C04A 1.391(10) . ?
C02W H02W 0.9400 . ?
C02W C036 1.400(10) . ?
C02X C03A 1.489(9) . ?
C02X C05A 1.394(9) . ?
C02Y H02Y 0.9400 . ?
C02Z H02Z 0.9400 . ?
C030 H030 0.9400 . ?
C030 C037 1.384(10) . ?
C030 C05H 1.404(9) . ?
C031 C032 1.393(9) . ?
C032 H032 0.9400 . ?
C033 C056 1.397(9) . ?
C034 H03A 0.9800 . ?
C034 H03B 0.9800 . ?
C034 C03Y 1.547(10) . ?
C035 H035 0.9400 . ?
C035 C03E 1.394(9) . ?
C035 C03Q 1.390(9) . ?
C036 C04J 1.477(10) . ?
C036 C04P 1.391(9) . ?
C037 C05D 1.376(11) . ?
C038 H038 0.9400 . ?
C038 C03J 1.416(10) . ?
C038 C03M 1.371(10) . ?
C039 H039 0.9400 . ?
C039 C03G 1.483(9) . ?
C03A H03H 0.9400 . ?
C03B H03J 0.9400 . ?
C03B C04F 1.365(10) . ?
C03C C04K 1.402(9) . ?
C03C C05V 1.394(9) . ?
C03D C041 1.387(9) . ?
C03F H03G 0.9400 . ?
C03F C04O 1.380(10) . ?
C03G C04F 1.390(9) . ?
C03H C04U 1.409(9) . ?
C03H C051 1.387(9) . ?
C03I H03I 0.9400 . ?
C03J C04Q 1.413(9) . ?
Cl03 C13 1.89(2) . ?
C03L H03L 0.9400 . ?
C03N H03N 0.9400 . ?
C03N C03W 1.391(9) . ?
C03P H03C 0.9800 . ?
C03P H03D 0.9800 . ?
C03P C04Z 1.541(10) . ?
C03Q H03Q 0.9400 . ?
C03R C040 1.395(9) . ?
C03R C056 1.363(9) . ?
C03S H03S 0.9400 . ?
C03T H03T 0.9400 . ?
C03T C03U 1.471(10) . ?
C03U C04G 1.361(9) . ?
C03U C059 1.407(9) . ?
C03V H03V 0.9400 . ?
C03V C058 1.487(9) . ?
C03W H03W 0.9400 . ?
C03W C041 1.391(10) . ?
C03X C04T 1.406(9) . ?
C03Y H03E 0.9800 . ?
C03Y H03F 0.9800 . ?
C03Y C04Z 1.521(11) . ?
C03Z H03Z 0.9400 . ?
C03Z C059 1.392(10) . ?
C041 C04M 1.485(8) . ?
C042 H04D 0.9800 . ?
C042 H04E 0.9800 . ?
C042 C04N 1.524(9) . ?
C042 C04W 1.541(10) . ?
C043 H043 0.9900 . ?
C043 C05F 1.556(11) . ?
C043 C067 1.543(10) . ?
C044 H044 0.9900 . ?
C044 C046 1.563(9) . ?
C044 C068 1.554(11) . ?
C046 H046 0.9900 . ?
C046 C062 1.530(9) . ?
C047 H047 0.9400 . ?
C047 C05K 1.402(10) . ?
C048 H048 0.9900 . ?
C048 C05J 1.548(10) . ?
C048 C05Q 1.527(10) . ?
C049 H049 0.9400 . ?
C04A C053 1.401(8) . ?
C04B H04B 0.9900 . ?
C04B C055 1.550(11) . ?
C04B C05Z 1.540(10) . ?
C04C H04F 0.9900 . ?
C04C C04I 1.534(9) . ?
C04C C04N 1.563(9) . ?
C04D H04P 0.9400 . ?
C04D C04Y 1.480(10) . ?
C04E H04V 0.9400 . ?
C04G C05E 1.396(10) . ?
C04H C04Y 1.391(9) . ?
C04H C05V 1.381(10) . ?
C04I H04G 0.9800 . ?
C04I H04H 0.9800 . ?
C04I C050 1.519(10) . ?
C04J H04J 0.9400 . ?
C04K H04W 0.9400 . ?
C04K C05L 1.376(11) . ?
C04L H04X 0.9800 . ?
C04L H04Y 0.9800 . ?
C04L C05I 1.535(11) . ?
C04L C05S 1.522(13) . ?
C04M H04Z 0.9400 . ?
C04N H04N 0.9900 . ?
C04O H04O 0.9400 . ?
C04P C04T 1.399(10) . ?
C04Q H04Q 0.9400 . ?
C04Q C04S 1.374(9) . ?
C04R H04R 0.9400 . ?
C04R C05M 1.478(9) . ?
C04S H04S 0.9400 . ?
C04T H04T 0.9400 . ?
C04U H04U 0.9400 . ?
C04U C05B 1.374(9) . ?
C04V H04I 0.9800 . ?
C04V H04K 0.9800 . ?
C04V C05U 1.535(12) . ?
C04V C06E 1.512(18) . ?
C04W H04L 0.9800 . ?
C04W H04M 0.9800 . ?
C04W C050 1.526(12) . ?
C04X H04 0.9900 . ?
C04X C057 1.560(12) . ?
C04X C065 1.534(11) . ?
C04Y C05L 1.395(9) . ?
C04Z H04A 0.9800 . ?
C04Z H04C 0.9800 . ?
C050 H05C 0.9800 . ?
C050 H05D 0.9800 . ?
C051 H051 0.9400 . ?
C051 C05O 1.381(10) . ?
C053 H053 0.9400 . ?
C053 C054 1.398(9) . ?
C054 H054 0.9400 . ?
C055 H055 0.9900 . ?
C055 C06B 1.529(9) . ?
C056 H056 0.9400 . ?
C057 H057 0.9900 . ?
C057 C06G 1.533(10) . ?
C058 C05H 1.382(11) . ?
C058 C05R 1.382(11) . ?
C059 H059 0.9400 . ?
C05A H05P 0.9400 . ?
C05A C05P 1.395(10) . ?
C05B C05M 1.375(10) . ?
C05C H05E 0.9900 . ?
C05C C05X 1.549(11) . ?
C05C C061 1.529(11) . ?
C05D H05Q 0.9400 . ?
C05D C05R 1.389(10) . ?
C05E H05F 0.9400 . ?
C05F H05R 0.9900 . ?
C05F C05I 1.535(11) . ?
C05G H05G 0.9900 . ?
C05G C05U 1.546(10) . ?
C05G C069 1.549(12) . ?
C05I H05S 0.9800 . ?
C05I H05T 0.9800 . ?
C05J H05U 0.9900 . ?
C05J C05N 1.527(10) . ?
C05K H05K 0.9400 . ?
C05L H05V 0.9400 . ?
C05M C05O 1.417(11) . ?
C05N H05W 0.9800 . ?
C05N H05Y 0.9800 . ?
C05N C05T 1.534(11) . ?
C05O H05O 0.9400 . ?
C05P H05Z 0.9400 . ?
C05Q H05 0.9800 . ?
C05Q H 0.9800 . ?
C05Q C063 1.551(12) . ?
C05R H0AA 0.9400 . ?
C05S H1AA 0.9800 . ?
C05S HA 0.9800 . ?
C05S C067 1.523(11) . ?
C05T H2AA 0.9800 . ?
C05T HB 0.9800 . ?
C05T C063 1.532(12) . ?
C05U H05H 0.9800 . ?
C05U H05I 0.9800 . ?
C05V H3AA 0.9400 . ?
C05W H05J 0.9800 . ?
C05W H05L 0.9800 . ?
C05W C05Y 1.532(13) . ?
C05W C06A 1.512(15) . ?
C05X H05X 0.9900 . ?
C05X C05Y 1.530(10) . ?
C05Y H05M 0.9800 . ?
C05Y H05N 0.9800 . ?
C05Z H05A 0.9800 . ?
C05Z H05B 0.9800 . ?
C05Z C060 1.536(11) . ?
C060 H06A 0.9800 . ?
C060 H06B 0.9800 . ?
C060 C064 1.510(16) . ?
C061 H06O 0.9800 . ?
C061 H06P 0.9800 . ?
C061 C06A 1.544(12) . ?
C062 H06C 0.9800 . ?
C062 H06D 0.9800 . ?
C062 C06F 1.533(11) . ?
C063 H06W 0.9800 . ?
C063 H06X 0.9800 . ?
C064 H06E 0.9800 . ?
C064 H06F 0.9800 . ?
C064 C06B 1.533(11) . ?
C065 H06Y 0.9800 . ?
C065 HC 0.9800 . ?
C065 C06D 1.512(13) . ?
C066 H06G 0.9800 . ?
C066 H06H 0.9800 . ?
C066 C068 1.549(12) . ?
C066 C06F 1.514(13) . ?
C067 H06Z 0.9800 . ?
C067 HD 0.9800 . ?
C068 H06I 0.9800 . ?
C068 H06J 0.9800 . ?
C069 H069 0.9900 . ?
C069 C06C 1.546(9) . ?
C06A H06Q 0.9800 . ?
C06A H06R 0.9800 . ?
C06B H06K 0.9800 . ?
C06B H06L 0.9800 . ?
C06C H06S 0.9800 . ?
C06C H06T 0.9800 . ?
C06C C06E 1.549(12) . ?
C06D H06 0.9800 . ?
C06D HE 0.9800 . ?
C06D C06J 1.458(18) . ?
C06E H06U 0.9800 . ?
C06E H06V 0.9800 . ?
C06F H06M 0.9800 . ?
C06F H06N 0.9800 . ?
C06G H4AA 0.9800 . ?
C06G HF 0.9800 . ?
C06G C06J 1.523(13) . ?
C06H H6AA 0.9900 . ?
Cl06 C13 1.63(2) . ?
C06J H5AA 0.9800 . ?
C06J HG 0.9800 . ?
C06K H7AA 0.9900 . ?
C13 H13 0.9900 . ?
Cl1 C7 1.52(2) . ?
O4 C6 1.75(7) . ?
O4 C8 1.45(4) . ?
C5 H5A 0.9749 . ?
C5 H5B 0.9749 . ?
C5 H5C 0.9752 . ?
C5 C8 1.69(4) . ?
C6 H6A 0.9800 . ?
C6 H6B 0.9800 . ?
C6 C0AA 1.47(5) . ?
C8 H8 0.9400 . ?
C0AA H0AB 0.9731 . ?
C0AA H0AC 0.9739 . ?
C0AA H0AD 0.9732 . ?
Cl1A C7 2.13(5) . ?
Cl2A C7 1.50(2) . ?
C3 O1AA 0.98(5) . ?
C3 C9 1.88(14) . ?
C3 C20 1.91(13) . ?
O1AA C20 1.82(10) . ?
C9 H9A 0.9758 . ?
C9 H9B 0.9763 . ?
C9 H9C 0.9773 . ?
C11 H11A 0.9717 . ?
C11 H11B 0.9717 . ?
C11 H11C 0.9718 . ?
C11 C20 1.33(13) . ?
